data_7718812
loop_
_publ_author_name
'Zacher, 3rd, Peter A'
'Unruh, Daniel K.'
'Daly, Scott R.'

_publ_section_title
;
 Synthesis of bulky hydride ligands: <i>m</i>-terphenylborohydride
 complexes with trivalent uranium and neodymium.
;
_journal_issue 23
_journal_name_full 'Dalton transactions (Cambridge, England : 2003)'
_journal_page_first 9135
_journal_page_last 9139
_journal_paper_doi 10.1039/d5dt01076d
_journal_volume 54
_journal_year 2025
_chemical_formula_moiety 'C110 H160 B3 O2 U'
_chemical_formula_sum 'C110 H160 B3 O2 U'
_chemical_formula_weight 1784.83
_chemical_properties_physical Air-sensitive
_space_group_crystal_system monoclinic
_space_group_IT_number 14
_space_group_name_Hall '-P 2yn'
_space_group_name_H-M_alt 'P 1 21/n 1'
_atom_sites_solution_hydrogens geom
_audit_creation_date 2025-05-06
_audit_creation_method
;
Olex2 1.5
(compiled 2025.04.05 svn.rf049d14d for OlexSys, GUI svn.r7221)
;
_audit_update_record
;
2025-05-07 deposited with the CCDC.	2025-05-13 downloaded from the CCDC.
;
_cell_angle_alpha 90
_cell_angle_beta 96.2370(10)
_cell_angle_gamma 90
_cell_formula_units_Z 4
_cell_length_a 14.4250(5)
_cell_length_b 30.4588(11)
_cell_length_c 23.2285(8)
_cell_measurement_reflns_used 5822
_cell_measurement_temperature 100.00
_cell_measurement_theta_max 28.298
_cell_measurement_theta_min 3.105
_cell_volume 10145.5(6)
_computing_molecular_graphics 'Olex2 1.5 (Dolomanov et al., 2009)'
_computing_publication_material 'Olex2 1.5 (Dolomanov et al., 2009)'
_computing_structure_refinement 'XL  (Sheldrick, 2008)'
_computing_structure_solution 'SHELXT 2018/2 (Sheldrick, 2018)'
_diffrn_ambient_temperature 100.00
_diffrn_measured_fraction_theta_full 0.999
_diffrn_measured_fraction_theta_max 0.999
_diffrn_measurement_device_type 'Bruker D8 VENTURE DUO'
_diffrn_radiation_type MoK\a
_diffrn_radiation_wavelength 0.71073
_diffrn_reflns_av_R_equivalents 0.0692
_diffrn_reflns_av_unetI/netI 0.0275
_diffrn_reflns_Laue_measured_fraction_full 0.999
_diffrn_reflns_Laue_measured_fraction_max 0.999
_diffrn_reflns_limit_h_max 19
_diffrn_reflns_limit_h_min -19
_diffrn_reflns_limit_k_max 40
_diffrn_reflns_limit_k_min -40
_diffrn_reflns_limit_l_max 30
_diffrn_reflns_limit_l_min -30
_diffrn_reflns_number 341079
_diffrn_reflns_point_group_measured_fraction_full 0.999
_diffrn_reflns_point_group_measured_fraction_max 0.999
_diffrn_reflns_theta_full 25.242
_diffrn_reflns_theta_max 28.318
_diffrn_reflns_theta_min 1.951
_exptl_absorpt_coefficient_mu 1.646
_exptl_absorpt_correction_T_max 0.7231
_exptl_absorpt_correction_T_min 0.6921
_exptl_absorpt_correction_type multi-scan
_exptl_absorpt_process_details
;
SADABS-2016/2 (Bruker,2016/2) was used for absorption correction.
wR2(int) was 0.0681 before and 0.0557 after correction.
The Ratio of minimum to maximum transmission is 0.9299.
The \l/2 correction factor is Not present.
;
_exptl_crystal_colour 'clear orangish orange'
_exptl_crystal_colour_lustre clear
_exptl_crystal_colour_modifier orangish
_exptl_crystal_colour_primary orange
_exptl_crystal_density_diffrn 1.169
_exptl_crystal_description plate
_exptl_crystal_F_000 3772
_exptl_crystal_preparation 'Salt metathesis'
_exptl_crystal_recrystallization_method 'Slow evaporation'
_exptl_crystal_size_max 0.218
_exptl_crystal_size_mid 0.162
_exptl_crystal_size_min 0.091
_refine_diff_density_max 0.682
_refine_diff_density_min -2.379
_refine_diff_density_rms 0.080
_refine_ls_extinction_method none
_refine_ls_goodness_of_fit_ref 1.102
_refine_ls_hydrogen_treatment constr
_refine_ls_matrix_type full
_refine_ls_number_parameters 1115
_refine_ls_number_reflns 25217
_refine_ls_number_restraints 39
_refine_ls_restrained_S_all 1.105
_refine_ls_R_factor_all 0.0389
_refine_ls_R_factor_gt 0.0313
_refine_ls_shift/su_max 0.005
_refine_ls_shift/su_mean 0.000
_refine_ls_structure_factor_coef Fsqd
_refine_ls_weighting_details 'w=1/[\s^2^(Fo^2^)+(0.0215P)^2^+13.3462P] where P=(Fo^2^+2Fc^2^)/3'
_refine_ls_weighting_scheme calc
_refine_ls_wR_factor_gt 0.0639
_refine_ls_wR_factor_ref 0.0663
_reflns_Friedel_coverage 0.000
_reflns_number_gt 21983
_reflns_number_total 25217
_reflns_threshold_expression 'I > 2\s(I)'
_cod_data_source_file d5dt01076d2.cif
_cod_data_source_block dal24_54
_cod_depositor_comments 'Adding full bibliography for 7718809--7718812.cif.'
_cod_database_code 7718812
_shelx_shelxl_version_number 2019/3
_shelx_space_group_comment
;
The symmetry employed for this shelxl refinement is uniquely defined
by the following loop, which should always be used as a source of
symmetry information in preference to the above space-group names.
They are only intended as comments.
;
_shelx_estimated_absorpt_t_max 0.865
_shelx_estimated_absorpt_t_min 0.715
_olex2_refinement_description
;
1. Fixed Uiso
 At 1.2 times of:
  All C(H) groups, All C(H,H) groups
 At 1.5 times of:
  All B(H,H,H) groups, All C(H,H,H) groups
2. Restrained distances
 C66-C72 \\sim C66-C71
 with sigma of 0.02
 C66-C68 \\sim C66-C67
 with sigma of 0.02
 C66-C70 \\sim C66-C69
 with sigma of 0.02
3. Rigid body (RIGU) restrains
 C71, C72, C70, C69, C66, C67, C68
 with sigma for 1-2 distances of 0.001 and sigma for 1-3 distances of 0.001
4. Others
 Sof(C67)=Sof(H67A)=Sof(H67B)=Sof(H67C)=Sof(C69)=Sof(H69A)=Sof(H69B)=Sof(H69C)=
 Sof(C71)=Sof(H71A)=Sof(H71B)=Sof(H71C)=1-FVAR(1)
 Sof(C72)=Sof(H72A)=Sof(H72B)=Sof(H72C)=Sof(C68)=Sof(H68A)=Sof(H68B)=Sof(H68C)=
 Sof(C70)=Sof(H70A)=Sof(H70B)=Sof(H70C)=FVAR(1)
5.a Secondary CH2 refined with riding coordinates:
 C109(H10A,H10B), C112(H11A,H11B), C111(H11C,H11D), C114(H11E,H11F), C116(H11G,
 H11H), C113(H11I,H11J), C115(H11K,H11L), C110(H11M,H11N)
5.b Aromatic/amide H refined with riding coordinates:
 C98(H98), C26(H26), C57(H57), C45(H45), C81(H81), C58(H58), C12(H12),
 C37(H37), C76(H76), C8(H8), C85(H85), C94(H94), C77(H77), C78(H78), C83(H83),
 C24(H24), C5(H5), C22(H22), C60(H60), C38(H38), C97(H97), C10(H10), C39(H39),
 C47(H47), C43(H43), C3(H3), C4(H4)
5.c Idealised Me refined as rotating group:
 C18(H18A,H18B,H18C), B3(H3A,H3B,H3C), C20(H20A,H20B,H20C), C16(H16A,H16B,
 H16C), B1(H1A,H1B,H1C), C34(H34A,H34B,H34C), B2(H2A,H2B,H2C), C65(H65A,H65B,
 H65C), C54(H54A,H54B,H54C), C19(H19A,H19B,H19C), C55(H55A,H55B,H55C), C53(H53A,
 H53B,H53C), C15(H15A,H15B,H15C), C49(H49A,H49B,H49C), C91(H91A,H91B,H91C),
 C63(H63A,H63B,H63C), C88(H88A,H88B,H88C), C106(H10C,H10D,H10E), C14(H14A,H14B,
 H14C), C33(H33A,H33B,H33C), C93(H93A,H93B,H93C), C32(H32A,H32B,H32C), C28(H28A,
 H28B,H28C), C102(H10F,H10G,H10H), C92(H92A,H92B,H92C), C108(H10I,H10J,H10K),
 C64(H64A,H64B,H64C), C103(H10L,H10M,H10N), C107(H10O,H10P,H10Q), C87(H87A,H87B,
 H87C), C101(H10R,H10S,H10T), C50(H50A,H50B,H50C), C30(H30A,H30B,H30C),
 C51(H51A,H51B,H51C), C29(H29A,H29B,H29C), C89(H89A,H89B,H89C), C72(H72A,H72B,
 H72C), C68(H68A,H68B,H68C), C70(H70A,H70B,H70C), C67(H67A,H67B,H67C), C69(H69A,
 H69B,H69C), C71(H71A,H71B,H71C)
;
_olex2_submission_special_instructions 'No special instructions were received'

loop_
_space_group_symop_operation_xyz
'x, y, z'
'-x+1/2, y+1/2, -z+1/2'
'-x, -y, -z'
'x-1/2, -y-1/2, z-1/2'

loop_
_atom_site_label
_atom_site_type_symbol
_atom_site_fract_x
_atom_site_fract_y
_atom_site_fract_z
_atom_site_U_iso_or_equiv
_atom_site_adp_type
_atom_site_occupancy
_atom_site_site_symmetry_order
_atom_site_calc_flag
_atom_site_refinement_flags_posn
_atom_site_refinement_flags_adp
_atom_site_refinement_flags_occupancy
_atom_site_disorder_assembly
_atom_site_disorder_group
U1 U 0.59227(2) 0.71759(2) 0.27783(2) 0.00951(2) Uani 1 1 d . . . . .
O2 O 0.59674(11) 0.79756(5) 0.29899(7) 0.0144(3) Uani 1 1 d . . . . .
O1 O 0.58924(10) 0.63779(5) 0.25505(7) 0.0153(3) Uani 1 1 d . . . . .
C80 C 0.42043(15) 0.80587(7) 0.11996(9) 0.0133(4) Uani 1 1 d . . . . .
C98 C 0.29542(15) 0.61683(8) 0.14443(10) 0.0157(4) Uani 1 1 d . . . . .
H98 H 0.307316 0.617482 0.105004 0.019 Uiso 1 1 calc R U . . .
C79 C 0.34778(15) 0.77071(7) 0.11912(9) 0.0121(4) Uani 1 1 d . . . . .
C7 C 0.89817(14) 0.80014(7) 0.28119(9) 0.0106(4) Uani 1 1 d . . . . .
C95 C 0.35964(14) 0.73175(7) 0.15231(9) 0.0119(4) Uani 1 1 d . . . . .
C26 C 0.89879(15) 0.61438(7) 0.18799(9) 0.0140(4) Uani 1 1 d . . . . .
H26 H 0.954700 0.615176 0.213678 0.017 Uiso 1 1 calc R U . . .
C57 C 0.61800(15) 0.57731(7) 0.45535(9) 0.0147(4) Uani 1 1 d . . . . .
H57 H 0.559137 0.567915 0.465532 0.018 Uiso 1 1 calc R U . . .
C21 C 0.85415(15) 0.65382(7) 0.17152(9) 0.0130(4) Uani 1 1 d . . . . .
C56 C 0.63923(15) 0.62198(7) 0.45656(9) 0.0133(4) Uani 1 1 d . . . . .
C99 C 0.28916(14) 0.65643(7) 0.17398(9) 0.0128(4) Uani 1 1 d . . . . .
C45 C 0.47562(15) 0.80272(7) 0.47649(9) 0.0129(4) Uani 1 1 d . . . . .
H45 H 0.529369 0.803278 0.504012 0.015 Uiso 1 1 calc R U . . .
C81 C 0.50969(15) 0.79594(7) 0.10511(9) 0.0131(4) Uani 1 1 d . . . . .
H81 H 0.526133 0.766166 0.099514 0.016 Uiso 1 1 calc R U . . .
C35 C 0.53724(14) 0.69167(7) 0.45049(9) 0.0115(4) Uani 1 1 d . . . . .
C36 C 0.57410(15) 0.65389(7) 0.48082(9) 0.0131(4) Uani 1 1 d . . . . .
C6 C 0.92082(15) 0.76515(7) 0.23996(9) 0.0121(4) Uani 1 1 d . . . . .
C58 C 0.72641(15) 0.63561(7) 0.44171(9) 0.0141(4) Uani 1 1 d . . . . .
H58 H 0.741443 0.665989 0.442704 0.017 Uiso 1 1 calc R U . . .
C2 C 0.90199(15) 0.69599(7) 0.19017(9) 0.0128(4) Uani 1 1 d . . . . .
C12 C 0.90338(14) 0.84425(7) 0.26577(9) 0.0136(4) Uani 1 1 d . . . . .
H12 H 0.913788 0.851578 0.227240 0.016 Uiso 1 1 calc R U . . .
C37 C 0.55371(16) 0.64520(8) 0.53731(10) 0.0162(4) Uani 1 1 d . . . . .
H37 H 0.577582 0.619293 0.556283 0.019 Uiso 1 1 calc R U . . .
C76 C 0.21181(15) 0.70629(7) 0.10153(9) 0.0137(4) Uani 1 1 d . . . . .
H76 H 0.167162 0.683516 0.093920 0.016 Uiso 1 1 calc R U . . .
C75 C 0.48201(14) 0.72026(7) 0.48099(9) 0.0130(4) Uani 1 1 d . . . . .
C1 C 0.86420(14) 0.72799(7) 0.22516(9) 0.0111(4) Uani 1 1 d . . . . .
C44 C 0.43392(14) 0.84249(7) 0.45758(9) 0.0126(4) Uani 1 1 d . . . . .
C74 C 0.28937(15) 0.69935(7) 0.14213(9) 0.0123(4) Uani 1 1 d . . . . .
C59 C 0.79136(15) 0.60544(8) 0.42551(9) 0.0148(4) Uani 1 1 d . . . . .
C8 C 0.88187(15) 0.78998(7) 0.33778(9) 0.0126(4) Uani 1 1 d . . . . .
H8 H 0.878522 0.760067 0.348947 0.015 Uiso 1 1 calc R U . . .
C41 C 0.44028(14) 0.76229(7) 0.45595(9) 0.0126(4) Uani 1 1 d . . . . .
C23 C 0.73459(15) 0.61248(7) 0.11240(9) 0.0132(4) Uani 1 1 d . . . . .
C25 C 0.86394(15) 0.57408(7) 0.16798(10) 0.0147(4) Uani 1 1 d . . . . .
C85 C 0.39710(16) 0.84959(7) 0.12855(9) 0.0155(4) Uani 1 1 d . . . . .
H85 H 0.336765 0.856426 0.138797 0.019 Uiso 1 1 calc R U . . .
C94 C 0.27187(15) 0.65486(8) 0.23175(9) 0.0144(4) Uani 1 1 d . . . . .
H94 H 0.267799 0.681588 0.252407 0.017 Uiso 1 1 calc R U . . .
C77 C 0.19902(15) 0.74584(8) 0.07222(9) 0.0154(4) Uani 1 1 d . . . . .
H77 H 0.144272 0.750943 0.046493 0.018 Uiso 1 1 calc R U . . .
C78 C 0.26721(15) 0.77769(7) 0.08107(9) 0.0153(4) Uani 1 1 d . . . . .
H78 H 0.259230 0.804807 0.060938 0.018 Uiso 1 1 calc R U . . .
C109 C 0.66935(16) 0.60919(8) 0.27118(11) 0.0189(5) Uani 1 1 d . . . . .
H10A H 0.698659 0.616163 0.310651 0.023 Uiso 1 1 calc R U . . .
H10B H 0.716603 0.612403 0.243587 0.023 Uiso 1 1 calc R U . . .
C9 C 0.87035(14) 0.82283(7) 0.37841(9) 0.0129(4) Uani 1 1 d . . . . .
C82 C 0.57487(15) 0.82884(7) 0.09839(9) 0.0141(4) Uani 1 1 d . . . . .
C17 C 0.84938(16) 0.80982(8) 0.43925(9) 0.0174(5) Uani 1 1 d . . . . .
C104 C 0.26032(15) 0.61512(8) 0.26028(10) 0.0164(4) Uani 1 1 d . . . . .
C11 C 0.89373(15) 0.87787(7) 0.30538(10) 0.0145(4) Uani 1 1 d . . . . .
C83 C 0.54851(17) 0.87259(7) 0.10764(10) 0.0171(5) Uani 1 1 d . . . . .
H83 H 0.592413 0.895333 0.103644 0.021 Uiso 1 1 calc R U . . .
C24 C 0.78059(15) 0.57388(7) 0.13058(10) 0.0152(4) Uani 1 1 d . . . . .
H24 H 0.754783 0.546542 0.117264 0.018 Uiso 1 1 calc R U . . .
C5 C 1.00711(15) 0.77074(7) 0.21861(9) 0.0144(4) Uani 1 1 d . . . . .
H5 H 1.041995 0.796753 0.227730 0.017 Uiso 1 1 calc R U . . .
C31 C 0.64619(15) 0.61288(8) 0.06911(10) 0.0154(4) Uani 1 1 d . . . . .
C22 C 0.77271(15) 0.65254(7) 0.13355(9) 0.0130(4) Uani 1 1 d . . . . .
H22 H 0.742317 0.679231 0.121700 0.016 Uiso 1 1 calc R U . . .
C18 C 0.75959(18) 0.78208(10) 0.43344(10) 0.0270(6) Uani 1 1 d . . . . .
H18A H 0.708048 0.799425 0.414146 0.040 Uiso 1 1 calc R U . . .
H18B H 0.744743 0.773390 0.472010 0.040 Uiso 1 1 calc R U . . .
H18C H 0.768848 0.755768 0.410461 0.040 Uiso 1 1 calc R U . . .
C96 C 0.28474(15) 0.57624(7) 0.17097(10) 0.0150(4) Uani 1 1 d . . . . .
C61 C 0.68185(15) 0.54585(7) 0.43938(9) 0.0145(4) Uani 1 1 d . . . . .
C60 C 0.76732(15) 0.56087(8) 0.42424(9) 0.0159(4) Uani 1 1 d . . . . .
H60 H 0.810790 0.540106 0.412638 0.019 Uiso 1 1 calc R U . . .
C38 C 0.49961(16) 0.67351(8) 0.56605(10) 0.0174(5) Uani 1 1 d . . . . .
H38 H 0.486615 0.667315 0.604445 0.021 Uiso 1 1 calc R U . . .
C97 C 0.26713(15) 0.57629(8) 0.22893(10) 0.0168(4) Uani 1 1 d . . . . .
H97 H 0.259516 0.549006 0.247676 0.020 Uiso 1 1 calc R U . . .
C84 C 0.46042(17) 0.88376(7) 0.12243(9) 0.0162(4) Uani 1 1 d . . . . .
C10 C 0.87695(15) 0.86637(7) 0.36129(10) 0.0150(4) Uani 1 1 d . . . . .
H10 H 0.869772 0.888981 0.388636 0.018 Uiso 1 1 calc R U . . .
C39 C 0.46466(15) 0.71109(7) 0.53784(10) 0.0155(4) Uani 1 1 d . . . . .
H39 H 0.428271 0.730978 0.557474 0.019 Uiso 1 1 calc R U . . .
C46 C 0.31666(15) 0.80072(8) 0.39616(10) 0.0159(4) Uani 1 1 d . . . . .
C13 C 0.90193(17) 0.92587(7) 0.28648(10) 0.0195(5) Uani 1 1 d . . . . .
B3 B 0.44780(17) 0.72568(8) 0.19974(10) 0.0127(5) Uani 1 1 d . . . . .
H3A H 0.508482 0.706632 0.178495 0.019 Uiso 1 1 calc R U . . .
H3B H 0.425313 0.704804 0.239782 0.019 Uiso 1 1 calc R U . . .
H3C H 0.475717 0.761039 0.216511 0.019 Uiso 1 1 calc R U . . .
C112 C 0.50266(16) 0.61284(8) 0.25664(11) 0.0197(5) Uani 1 1 d . . . . .
H11A H 0.472967 0.606967 0.216941 0.024 Uiso 1 1 calc R U . . .
H11B H 0.458121 0.629174 0.278169 0.024 Uiso 1 1 calc R U . . .
C52 C 0.47605(15) 0.88617(7) 0.48068(9) 0.0134(4) Uani 1 1 d . . . . .
C47 C 0.35443(15) 0.84048(8) 0.41735(9) 0.0150(4) Uani 1 1 d . . . . .
H47 H 0.325191 0.867089 0.404009 0.018 Uiso 1 1 calc R U . . .
C20 C 0.83490(18) 0.84966(9) 0.47767(10) 0.0257(5) Uani 1 1 d . . . . .
H20A H 0.891962 0.867353 0.482314 0.038 Uiso 1 1 calc R U . . .
H20B H 0.820280 0.839583 0.515719 0.038 Uiso 1 1 calc R U . . .
H20C H 0.783208 0.867486 0.459514 0.038 Uiso 1 1 calc R U . . .
C111 C 0.53174(19) 0.57045(8) 0.28726(12) 0.0261(6) Uani 1 1 d . . . . .
H11C H 0.489265 0.546060 0.274088 0.031 Uiso 1 1 calc R U . . .
H11D H 0.533734 0.573543 0.329803 0.031 Uiso 1 1 calc R U . . .
C43 C 0.36089(15) 0.76202(8) 0.41599(9) 0.0149(4) Uani 1 1 d . . . . .
H43 H 0.336197 0.734692 0.401841 0.018 Uiso 1 1 calc R U . . .
C16 C 0.82812(18) 0.93491(8) 0.23522(11) 0.0211(5) Uani 1 1 d . . . . .
H16A H 0.840800 0.916690 0.202190 0.032 Uiso 1 1 calc R U . . .
H16B H 0.830226 0.965974 0.224448 0.032 Uiso 1 1 calc R U . . .
H16C H 0.766170 0.927839 0.246249 0.032 Uiso 1 1 calc R U . . .
C114 C 0.51883(17) 0.81635(8) 0.32572(10) 0.0189(5) Uani 1 1 d . . . . .
H11E H 0.535992 0.820861 0.367737 0.023 Uiso 1 1 calc R U . . .
H11F H 0.463836 0.796743 0.320244 0.023 Uiso 1 1 calc R U . . .
C116 C 0.49811(17) 0.85974(8) 0.29548(11) 0.0217(5) Uani 1 1 d . . . . .
H11G H 0.470201 0.880947 0.320915 0.026 Uiso 1 1 calc R U . . .
H11H H 0.455936 0.855971 0.259256 0.026 Uiso 1 1 calc R U . . .
C27 C 0.91302(17) 0.53068(8) 0.18574(11) 0.0211(5) Uani 1 1 d . . . . .
C3 C 0.99043(16) 0.70157(8) 0.17121(10) 0.0180(5) Uani 1 1 d . . . . .
H3 H 1.015055 0.679159 0.148836 0.022 Uiso 1 1 calc R U . . .
C113 C 0.63862(16) 0.83180(8) 0.26589(10) 0.0183(5) Uani 1 1 d . . . . .
H11I H 0.624345 0.826628 0.223788 0.022 Uiso 1 1 calc R U . . .
H11J H 0.707175 0.832331 0.275523 0.022 Uiso 1 1 calc R U . . .
C115 C 0.59618(18) 0.87425(7) 0.28304(11) 0.0209(5) Uani 1 1 d . . . . .
H11K H 0.593010 0.895968 0.251176 0.025 Uiso 1 1 calc R U . . .
H11L H 0.631743 0.886960 0.317952 0.025 Uiso 1 1 calc R U . . .
B1 B 0.76169(17) 0.72317(8) 0.24573(10) 0.0127(5) Uani 1 1 d . . . . .
H1A H 0.715660 0.699010 0.213341 0.019 Uiso 1 1 calc R U . . .
H1B H 0.725104 0.758573 0.245332 0.019 Uiso 1 1 calc R U . . .
H1C H 0.767858 0.708350 0.293862 0.019 Uiso 1 1 calc R U . . .
C100 C 0.23890(18) 0.61575(8) 0.32372(10) 0.0222(5) Uani 1 1 d . . . . .
C66 C 0.88863(17) 0.61971(9) 0.41149(11) 0.0224(5) Uani 1 1 d D . . . .
C34 C 0.56751(17) 0.63625(9) 0.09639(11) 0.0247(5) Uani 1 1 d . . . . .
H34A H 0.586409 0.666463 0.106303 0.037 Uiso 1 1 calc R U . . .
H34B H 0.554728 0.620615 0.131548 0.037 Uiso 1 1 calc R U . . .
H34C H 0.511119 0.636612 0.068757 0.037 Uiso 1 1 calc R U . . .
B2 B 0.55682(17) 0.70148(8) 0.38516(10) 0.0131(5) Uani 1 1 d . . . . .
H2A H 0.488051 0.716682 0.358856 0.020 Uiso 1 1 calc R U . . .
H2B H 0.577177 0.667943 0.362515 0.020 Uiso 1 1 calc R U . . .
H2C H 0.619899 0.727167 0.385164 0.020 Uiso 1 1 calc R U . . .
C90 C 0.67133(16) 0.81881(8) 0.07918(10) 0.0176(5) Uani 1 1 d . . . . .
C110 C 0.6293(2) 0.56337(9) 0.26882(13) 0.0305(6) Uani 1 1 d . . . . .
H11M H 0.666738 0.543505 0.295938 0.037 Uiso 1 1 calc R U . . .
H11N H 0.626147 0.551092 0.229186 0.037 Uiso 1 1 calc R U . . .
C105 C 0.29160(16) 0.53375(8) 0.13604(11) 0.0191(5) Uani 1 1 d . . . . .
C62 C 0.65741(16) 0.49671(8) 0.44163(10) 0.0179(5) Uani 1 1 d . . . . .
C65 C 0.56940(17) 0.48670(8) 0.40060(11) 0.0213(5) Uani 1 1 d . . . . .
H65A H 0.518231 0.505485 0.410379 0.032 Uiso 1 1 calc R U . . .
H65B H 0.552165 0.455811 0.404605 0.032 Uiso 1 1 calc R U . . .
H65C H 0.581539 0.492389 0.360574 0.032 Uiso 1 1 calc R U . . .
C54 C 0.48215(17) 0.88622(8) 0.54702(10) 0.0192(5) Uani 1 1 d . . . . .
H54A H 0.419722 0.882078 0.559099 0.029 Uiso 1 1 calc R U . . .
H54B H 0.507670 0.914334 0.561887 0.029 Uiso 1 1 calc R U . . .
H54C H 0.522939 0.862288 0.562453 0.029 Uiso 1 1 calc R U . . .
C19 C 0.93035(18) 0.78254(9) 0.46952(10) 0.0243(5) Uani 1 1 d . . . . .
H19A H 0.942213 0.757239 0.445310 0.037 Uiso 1 1 calc R U . . .
H19B H 0.913841 0.772247 0.507055 0.037 Uiso 1 1 calc R U . . .
H19C H 0.986550 0.800780 0.475463 0.037 Uiso 1 1 calc R U . . .
C4 C 1.04227(16) 0.73905(8) 0.18452(10) 0.0190(5) Uani 1 1 d . . . . .
H4 H 1.101138 0.742945 0.170435 0.023 Uiso 1 1 calc R U . . .
C55 C 0.41804(18) 0.92604(8) 0.45837(11) 0.0232(5) Uani 1 1 d . . . . .
H55A H 0.413668 0.926871 0.415982 0.035 Uiso 1 1 calc R U . . .
H55B H 0.448038 0.952960 0.474211 0.035 Uiso 1 1 calc R U . . .
H55C H 0.355325 0.923785 0.470637 0.035 Uiso 1 1 calc R U . . .
C53 C 0.57474(16) 0.89115(8) 0.46222(11) 0.0211(5) Uani 1 1 d . . . . .
H53A H 0.614040 0.866925 0.478380 0.032 Uiso 1 1 calc R U . . .
H53B H 0.601560 0.919132 0.476652 0.032 Uiso 1 1 calc R U . . .
H53C H 0.571494 0.890561 0.419866 0.032 Uiso 1 1 calc R U . . .
C15 C 0.8868(2) 0.95810(8) 0.33577(12) 0.0320(6) Uani 1 1 d . . . . .
H15A H 0.824831 0.953312 0.348294 0.048 Uiso 1 1 calc R U . . .
H15B H 0.891312 0.988315 0.321867 0.048 Uiso 1 1 calc R U . . .
H15C H 0.934496 0.953146 0.368475 0.048 Uiso 1 1 calc R U . . .
C49 C 0.25563(18) 0.77729(10) 0.29613(11) 0.0281(6) Uani 1 1 d . . . . .
H49A H 0.298079 0.796830 0.278090 0.042 Uiso 1 1 calc R U . . .
H49B H 0.199191 0.772526 0.269359 0.042 Uiso 1 1 calc R U . . .
H49C H 0.286521 0.749088 0.305176 0.042 Uiso 1 1 calc R U . . .
C86 C 0.42795(19) 0.93147(8) 0.12925(10) 0.0217(5) Uani 1 1 d . . . . .
C91 C 0.74796(17) 0.83522(9) 0.12536(11) 0.0262(6) Uani 1 1 d . . . . .
H91A H 0.738184 0.866444 0.132882 0.039 Uiso 1 1 calc R U . . .
H91B H 0.809118 0.831162 0.111425 0.039 Uiso 1 1 calc R U . . .
H91C H 0.745411 0.818503 0.161204 0.039 Uiso 1 1 calc R U . . .
C63 C 0.73651(19) 0.46722(8) 0.42427(13) 0.0281(6) Uani 1 1 d . . . . .
H63A H 0.749296 0.474489 0.384797 0.042 Uiso 1 1 calc R U . . .
H63B H 0.717709 0.436364 0.425876 0.042 Uiso 1 1 calc R U . . .
H63C H 0.792869 0.472039 0.451082 0.042 Uiso 1 1 calc R U . . .
C88 C 0.39499(19) 0.93841(8) 0.18927(11) 0.0243(5) Uani 1 1 d . . . . .
H88A H 0.344671 0.917685 0.194624 0.036 Uiso 1 1 calc R U . . .
H88B H 0.372057 0.968518 0.192261 0.036 Uiso 1 1 calc R U . . .
H88C H 0.447212 0.933446 0.219217 0.036 Uiso 1 1 calc R U . . .
C106 C 0.2717(2) 0.49255(8) 0.17038(12) 0.0279(6) Uani 1 1 d . . . . .
H10C H 0.317498 0.490242 0.204620 0.042 Uiso 1 1 calc R U . . .
H10D H 0.275884 0.466558 0.145937 0.042 Uiso 1 1 calc R U . . .
H10E H 0.208846 0.494478 0.182566 0.042 Uiso 1 1 calc R U . . .
C48 C 0.22908(17) 0.79838(8) 0.35225(11) 0.0218(5) Uani 1 1 d . . . . .
C14 C 0.99927(19) 0.93367(9) 0.26781(14) 0.0337(7) Uani 1 1 d . . . . .
H14A H 1.046504 0.927583 0.300429 0.050 Uiso 1 1 calc R U . . .
H14B H 1.004667 0.964276 0.255600 0.050 Uiso 1 1 calc R U . . .
H14C H 1.008900 0.914135 0.235468 0.050 Uiso 1 1 calc R U . . .
C33 C 0.66668(18) 0.63771(9) 0.01426(10) 0.0237(5) Uani 1 1 d . . . . .
H33A H 0.610524 0.638121 -0.013566 0.036 Uiso 1 1 calc R U . . .
H33B H 0.717223 0.622925 -0.003084 0.036 Uiso 1 1 calc R U . . .
H33C H 0.685356 0.667894 0.024472 0.036 Uiso 1 1 calc R U . . .
C93 C 0.68615(18) 0.76961(9) 0.07045(13) 0.0284(6) Uani 1 1 d . . . . .
H93A H 0.680794 0.754071 0.106885 0.043 Uiso 1 1 calc R U . . .
H93B H 0.748337 0.764682 0.058391 0.043 Uiso 1 1 calc R U . . .
H93C H 0.638805 0.758577 0.040493 0.043 Uiso 1 1 calc R U . . .
C32 C 0.61312(19) 0.56653(9) 0.05112(12) 0.0286(6) Uani 1 1 d . . . . .
H32A H 0.601162 0.549792 0.085586 0.043 Uiso 1 1 calc R U . . .
H32B H 0.661426 0.551717 0.031720 0.043 Uiso 1 1 calc R U . . .
H32C H 0.555633 0.568448 0.024565 0.043 Uiso 1 1 calc R U . . .
C28 C 0.8576(2) 0.50741(9) 0.22904(14) 0.0341(7) Uani 1 1 d . . . . .
H28A H 0.854916 0.526093 0.263170 0.051 Uiso 1 1 calc R U . . .
H28B H 0.888143 0.479587 0.240774 0.051 Uiso 1 1 calc R U . . .
H28C H 0.794200 0.501611 0.210999 0.051 Uiso 1 1 calc R U . . .
C102 C 0.2182(2) 0.56990(9) 0.34644(12) 0.0321(6) Uani 1 1 d . . . . .
H10F H 0.166117 0.556830 0.321683 0.048 Uiso 1 1 calc R U . . .
H10G H 0.201766 0.572260 0.386159 0.048 Uiso 1 1 calc R U . . .
H10H H 0.273604 0.551312 0.346002 0.048 Uiso 1 1 calc R U . . .
C92 C 0.6820(2) 0.84185(9) 0.02136(11) 0.0280(6) Uani 1 1 d . . . . .
H92A H 0.635637 0.830240 -0.008762 0.042 Uiso 1 1 calc R U . . .
H92B H 0.744771 0.836511 0.010434 0.042 Uiso 1 1 calc R U . . .
H92C H 0.672427 0.873497 0.025554 0.042 Uiso 1 1 calc R U . . .
C108 C 0.39055(19) 0.53011(9) 0.11785(13) 0.0291(6) Uani 1 1 d . . . . .
H10I H 0.403561 0.555773 0.094589 0.044 Uiso 1 1 calc R U . . .
H10J H 0.395416 0.503377 0.094888 0.044 Uiso 1 1 calc R U . . .
H10K H 0.435818 0.528844 0.152471 0.044 Uiso 1 1 calc R U . . .
C64 C 0.64031(19) 0.48454(8) 0.50385(11) 0.0254(5) Uani 1 1 d . . . . .
H64A H 0.697348 0.489672 0.529945 0.038 Uiso 1 1 calc R U . . .
H64B H 0.622909 0.453491 0.505326 0.038 Uiso 1 1 calc R U . . .
H64C H 0.589786 0.502699 0.515933 0.038 Uiso 1 1 calc R U . . .
C103 C 0.1531(2) 0.64483(10) 0.32845(13) 0.0326(6) Uani 1 1 d . . . . .
H10L H 0.167288 0.675076 0.317954 0.049 Uiso 1 1 calc R U . . .
H10M H 0.136812 0.644135 0.368306 0.049 Uiso 1 1 calc R U . . .
H10N H 0.100565 0.633857 0.302109 0.049 Uiso 1 1 calc R U . . .
C107 C 0.2211(2) 0.53512(9) 0.08147(12) 0.0291(6) Uani 1 1 d . . . . .
H10O H 0.157677 0.536775 0.092792 0.044 Uiso 1 1 calc R U . . .
H10P H 0.227412 0.508491 0.058538 0.044 Uiso 1 1 calc R U . . .
H10Q H 0.233189 0.560959 0.058289 0.044 Uiso 1 1 calc R U . . .
C87 C 0.5052(2) 0.96467(9) 0.12194(15) 0.0391(7) Uani 1 1 d . . . . .
H87A H 0.558978 0.958573 0.150350 0.059 Uiso 1 1 calc R U . . .
H87B H 0.482228 0.994403 0.128016 0.059 Uiso 1 1 calc R U . . .
H87C H 0.523977 0.962311 0.082754 0.059 Uiso 1 1 calc R U . . .
C101 C 0.3227(2) 0.63475(10) 0.36228(11) 0.0313(6) Uani 1 1 d . . . . .
H10R H 0.376409 0.615099 0.361597 0.047 Uiso 1 1 calc R U . . .
H10S H 0.306937 0.637542 0.402090 0.047 Uiso 1 1 calc R U . . .
H10T H 0.338332 0.663727 0.347711 0.047 Uiso 1 1 calc R U . . .
C50 C 0.15482(18) 0.77022(10) 0.37778(13) 0.0331(7) Uani 1 1 d . . . . .
H50A H 0.179484 0.740623 0.385928 0.050 Uiso 1 1 calc R U . . .
H50B H 0.098846 0.768470 0.349907 0.050 Uiso 1 1 calc R U . . .
H50C H 0.138872 0.783651 0.413761 0.050 Uiso 1 1 calc R U . . .
C30 C 1.01289(18) 0.53827(9) 0.21392(15) 0.0337(7) Uani 1 1 d . . . . .
H30A H 1.047576 0.555332 0.187611 0.051 Uiso 1 1 calc R U . . .
H30B H 1.043702 0.509903 0.221878 0.051 Uiso 1 1 calc R U . . .
H30C H 1.011200 0.554424 0.250278 0.051 Uiso 1 1 calc R U . . .
C51 C 0.18681(19) 0.84381(10) 0.33774(13) 0.0340(7) Uani 1 1 d . . . . .
H51A H 0.170772 0.857868 0.373288 0.051 Uiso 1 1 calc R U . . .
H51B H 0.130429 0.840573 0.310466 0.051 Uiso 1 1 calc R U . . .
H51C H 0.232231 0.861993 0.320182 0.051 Uiso 1 1 calc R U . . .
C29 C 0.9184(2) 0.50068(9) 0.13278(14) 0.0372(7) Uani 1 1 d . . . . .
H29A H 0.855239 0.493432 0.115584 0.056 Uiso 1 1 calc R U . . .
H29B H 0.951727 0.473627 0.144989 0.056 Uiso 1 1 calc R U . . .
H29C H 0.951805 0.515910 0.104098 0.056 Uiso 1 1 calc R U . . .
C89 C 0.3444(3) 0.94103(10) 0.08373(13) 0.0433(9) Uani 1 1 d . . . . .
H89A H 0.363503 0.937361 0.044805 0.065 Uiso 1 1 calc R U . . .
H89B H 0.322937 0.971222 0.088415 0.065 Uiso 1 1 calc R U . . .
H89C H 0.293546 0.920575 0.089043 0.065 Uiso 1 1 calc R U . . .
C72 C 0.9010(3) 0.60314(18) 0.34799(17) 0.0377(11) Uani 0.677(4) 1 d D . P A 1
H72A H 0.886665 0.571717 0.344960 0.056 Uiso 0.677(4) 1 calc R U P A 1
H72B H 0.965429 0.608093 0.339919 0.056 Uiso 0.677(4) 1 calc R U P A 1
H72C H 0.858427 0.619378 0.319884 0.056 Uiso 0.677(4) 1 calc R U P A 1
C68 C 0.9640(3) 0.59320(13) 0.45035(18) 0.0245(8) Uani 0.677(4) 1 d D . P A 1
H68A H 0.963731 0.602287 0.490799 0.037 Uiso 0.677(4) 1 calc R U P A 1
H68B H 1.025576 0.598899 0.437795 0.037 Uiso 0.677(4) 1 calc R U P A 1
H68C H 0.950016 0.561767 0.446841 0.037 Uiso 0.677(4) 1 calc R U P A 1
C70 C 0.9080(3) 0.66636(13) 0.4171(2) 0.0344(10) Uani 0.677(4) 1 d D . P A 1
H70A H 0.863249 0.682679 0.390383 0.052 Uiso 0.677(4) 1 calc R U P A 1
H70B H 0.971417 0.672207 0.407636 0.052 Uiso 0.677(4) 1 calc R U P A 1
H70C H 0.902346 0.675696 0.456897 0.052 Uiso 0.677(4) 1 calc R U P A 1
C67 C 0.9583(5) 0.5878(3) 0.4084(5) 0.0302(18) Uani 0.323(4) 1 d D . P A 2
H67A H 0.969051 0.572319 0.445505 0.045 Uiso 0.323(4) 1 calc R U P A 2
H67B H 1.016165 0.602043 0.399883 0.045 Uiso 0.323(4) 1 calc R U P A 2
H67C H 0.938202 0.566756 0.377616 0.045 Uiso 0.323(4) 1 calc R U P A 2
C69 C 0.9262(5) 0.6544(3) 0.4631(3) 0.0238(16) Uani 0.323(4) 1 d D . P A 2
H69A H 0.879582 0.677520 0.465807 0.036 Uiso 0.323(4) 1 calc R U P A 2
H69B H 0.984909 0.667660 0.454163 0.036 Uiso 0.323(4) 1 calc R U P A 2
H69C H 0.936580 0.638785 0.500124 0.036 Uiso 0.323(4) 1 calc R U P A 2
C71 C 0.8768(5) 0.6527(3) 0.3573(3) 0.0225(16) Uani 0.323(4) 1 d D . P A 2
H71A H 0.856824 0.636130 0.321914 0.034 Uiso 0.323(4) 1 calc R U P A 2
H71B H 0.936565 0.667048 0.353364 0.034 Uiso 0.323(4) 1 calc R U P A 2
H71C H 0.829850 0.674907 0.363498 0.034 Uiso 0.323(4) 1 calc R U P A 2

loop_
_atom_site_aniso_label
_atom_site_aniso_U_11
_atom_site_aniso_U_22
_atom_site_aniso_U_33
_atom_site_aniso_U_23
_atom_site_aniso_U_13
_atom_site_aniso_U_12
U1 0.00709(4) 0.01259(4) 0.00883(4) 0.00064(3) 0.00073(2) 0.00006(3)
O2 0.0143(7) 0.0146(7) 0.0148(7) 0.0001(6) 0.0039(6) 0.0016(6)
O1 0.0120(7) 0.0137(8) 0.0197(8) 0.0020(6) -0.0003(6) 0.0002(6)
C80 0.0147(10) 0.0146(11) 0.0100(9) 0.0008(8) -0.0011(8) 0.0020(8)
C98 0.0127(10) 0.0201(12) 0.0139(10) -0.0026(9) -0.0003(8) -0.0004(9)
C79 0.0117(10) 0.0134(10) 0.0110(9) -0.0034(8) 0.0000(8) 0.0006(8)
C7 0.0067(9) 0.0129(10) 0.0124(9) -0.0013(8) 0.0014(7) -0.0011(7)
C95 0.0108(10) 0.0141(10) 0.0110(9) -0.0017(8) 0.0011(7) 0.0023(8)
C26 0.0099(10) 0.0176(11) 0.0143(10) 0.0014(8) 0.0005(8) 0.0008(8)
C57 0.0134(10) 0.0163(11) 0.0149(10) 0.0009(8) 0.0039(8) -0.0005(8)
C21 0.0136(10) 0.0143(10) 0.0118(9) -0.0011(8) 0.0043(8) -0.0003(8)
C56 0.0153(10) 0.0137(10) 0.0109(9) 0.0003(8) 0.0016(8) 0.0015(8)
C99 0.0072(9) 0.0165(11) 0.0145(10) -0.0029(8) 0.0004(7) -0.0025(8)
C45 0.0096(9) 0.0178(11) 0.0109(9) -0.0008(8) -0.0005(7) 0.0006(8)
C81 0.0149(10) 0.0114(10) 0.0125(10) -0.0004(8) -0.0014(8) 0.0009(8)
C35 0.0102(9) 0.0124(10) 0.0117(9) -0.0002(8) 0.0009(7) -0.0035(8)
C36 0.0130(10) 0.0129(10) 0.0137(10) -0.0019(8) 0.0022(8) -0.0020(8)
C6 0.0117(10) 0.0151(10) 0.0095(9) 0.0003(8) 0.0001(7) 0.0010(8)
C58 0.0158(10) 0.0146(10) 0.0123(10) 0.0001(8) 0.0022(8) -0.0014(8)
C2 0.0116(10) 0.0144(11) 0.0124(10) -0.0009(8) 0.0010(8) -0.0017(8)
C12 0.0113(10) 0.0159(11) 0.0137(10) 0.0014(8) 0.0015(8) -0.0021(8)
C37 0.0177(11) 0.0156(11) 0.0160(10) 0.0022(8) 0.0049(8) 0.0007(9)
C76 0.0103(10) 0.0197(11) 0.0111(9) -0.0057(8) 0.0016(8) -0.0021(8)
C75 0.0086(9) 0.0150(10) 0.0152(10) -0.0017(8) 0.0002(7) -0.0024(8)
C1 0.0102(9) 0.0122(10) 0.0109(9) 0.0012(7) 0.0013(7) 0.0002(8)
C44 0.0115(10) 0.0149(11) 0.0118(9) -0.0024(8) 0.0029(8) 0.0018(8)
C74 0.0128(10) 0.0137(10) 0.0103(9) -0.0022(8) 0.0004(8) -0.0007(8)
C59 0.0129(10) 0.0212(11) 0.0106(9) 0.0012(8) 0.0020(8) -0.0003(9)
C8 0.0126(10) 0.0119(11) 0.0133(10) 0.0014(8) 0.0007(8) 0.0003(8)
C41 0.0095(9) 0.0178(11) 0.0111(9) -0.0022(8) 0.0039(8) 0.0006(8)
C23 0.0105(10) 0.0155(11) 0.0136(10) 0.0004(8) 0.0018(8) 0.0004(8)
C25 0.0135(10) 0.0146(11) 0.0167(10) 0.0037(8) 0.0047(8) 0.0019(8)
C85 0.0190(11) 0.0140(11) 0.0131(10) 0.0000(8) -0.0007(8) 0.0038(9)
C94 0.0111(10) 0.0165(11) 0.0156(10) -0.0044(8) 0.0018(8) -0.0044(8)
C77 0.0107(10) 0.0236(12) 0.0114(10) -0.0021(8) -0.0014(8) 0.0029(8)
C78 0.0169(10) 0.0149(11) 0.0140(10) -0.0004(8) 0.0008(8) 0.0041(9)
C109 0.0134(11) 0.0191(12) 0.0236(12) -0.0004(9) -0.0008(9) 0.0059(9)
C9 0.0098(10) 0.0168(11) 0.0121(10) -0.0008(8) 0.0011(8) -0.0013(8)
C82 0.0159(10) 0.0151(11) 0.0110(9) 0.0006(8) 0.0002(8) -0.0014(8)
C17 0.0176(11) 0.0233(12) 0.0114(10) -0.0018(9) 0.0020(8) -0.0037(9)
C104 0.0122(10) 0.0206(12) 0.0164(10) 0.0001(9) 0.0021(8) -0.0056(9)
C11 0.0136(10) 0.0120(10) 0.0175(10) 0.0009(8) -0.0010(8) -0.0011(8)
C83 0.0234(12) 0.0125(11) 0.0151(10) 0.0014(8) 0.0000(9) -0.0038(9)
C24 0.0154(10) 0.0117(10) 0.0189(11) -0.0003(8) 0.0034(8) -0.0030(8)
C5 0.0131(10) 0.0166(11) 0.0135(10) -0.0035(8) 0.0018(8) -0.0046(8)
C31 0.0132(10) 0.0180(11) 0.0142(10) -0.0015(8) -0.0016(8) -0.0007(8)
C22 0.0121(10) 0.0130(10) 0.0141(10) -0.0001(8) 0.0020(8) 0.0021(8)
C18 0.0250(13) 0.0409(15) 0.0160(11) -0.0024(11) 0.0067(9) -0.0124(12)
C96 0.0092(10) 0.0162(11) 0.0192(11) -0.0037(9) -0.0012(8) -0.0007(8)
C61 0.0157(10) 0.0143(11) 0.0135(10) 0.0000(8) 0.0021(8) 0.0002(8)
C60 0.0148(10) 0.0184(11) 0.0148(10) -0.0001(8) 0.0034(8) 0.0040(9)
C38 0.0193(11) 0.0216(12) 0.0124(10) 0.0024(9) 0.0064(8) 0.0004(9)
C97 0.0132(10) 0.0168(11) 0.0201(11) 0.0017(9) 0.0009(8) -0.0035(8)
C84 0.0243(12) 0.0115(10) 0.0121(10) 0.0005(8) -0.0004(8) 0.0018(9)
C10 0.0143(10) 0.0145(11) 0.0157(10) -0.0048(8) -0.0008(8) -0.0001(8)
C39 0.0136(10) 0.0180(12) 0.0158(10) -0.0025(8) 0.0058(8) -0.0001(8)
C46 0.0105(10) 0.0226(12) 0.0142(10) -0.0048(9) -0.0005(8) 0.0040(9)
C13 0.0253(12) 0.0101(10) 0.0223(12) 0.0008(9) -0.0014(9) -0.0036(9)
B3 0.0120(11) 0.0121(12) 0.0135(11) 0.0006(8) -0.0004(8) 0.0003(9)
C112 0.0149(11) 0.0166(11) 0.0269(12) 0.0058(9) -0.0010(9) -0.0040(9)
C52 0.0124(10) 0.0138(10) 0.0139(10) -0.0002(8) 0.0007(8) 0.0013(8)
C47 0.0123(10) 0.0182(11) 0.0142(10) -0.0006(8) 0.0001(8) 0.0051(8)
C20 0.0266(13) 0.0368(15) 0.0145(11) -0.0062(10) 0.0062(10) -0.0007(11)
C111 0.0283(14) 0.0154(12) 0.0341(14) 0.0057(10) 0.0012(11) -0.0012(10)
C43 0.0113(10) 0.0188(11) 0.0144(10) -0.0049(8) 0.0004(8) -0.0022(8)
C16 0.0277(13) 0.0117(11) 0.0230(12) 0.0020(9) -0.0014(10) 0.0018(9)
C114 0.0198(11) 0.0200(12) 0.0182(11) 0.0021(9) 0.0087(9) 0.0052(9)
C116 0.0214(12) 0.0175(12) 0.0272(13) 0.0030(10) 0.0075(10) 0.0052(9)
C27 0.0177(11) 0.0138(11) 0.0317(13) 0.0063(10) 0.0029(10) 0.0030(9)
C3 0.0142(11) 0.0218(12) 0.0189(11) -0.0078(9) 0.0061(9) 0.0003(9)
C113 0.0148(11) 0.0182(11) 0.0226(12) 0.0033(9) 0.0062(9) -0.0013(9)
C115 0.0275(13) 0.0072(10) 0.0284(13) 0.0008(9) 0.0045(10) -0.0007(9)
B1 0.0131(11) 0.0106(11) 0.0143(11) -0.0015(9) 0.0013(8) -0.0026(9)
C100 0.0254(13) 0.0252(13) 0.0174(11) 0.0007(10) 0.0080(9) -0.0087(10)
C66 0.0143(10) 0.0338(12) 0.0191(10) 0.0047(9) 0.0018(8) -0.0037(9)
C34 0.0142(11) 0.0386(15) 0.0207(12) -0.0036(11) -0.0007(9) 0.0039(10)
B2 0.0132(11) 0.0137(11) 0.0125(11) 0.0000(9) 0.0020(9) -0.0001(9)
C90 0.0144(11) 0.0197(12) 0.0189(11) 0.0003(9) 0.0031(9) -0.0022(9)
C110 0.0336(15) 0.0212(13) 0.0370(15) -0.0011(11) 0.0050(12) 0.0024(11)
C105 0.0162(11) 0.0160(11) 0.0247(12) -0.0043(9) 0.0001(9) 0.0013(9)
C62 0.0192(11) 0.0142(11) 0.0211(11) -0.0002(9) 0.0052(9) 0.0011(9)
C65 0.0242(12) 0.0157(11) 0.0246(12) -0.0011(9) 0.0056(10) -0.0032(9)
C54 0.0255(12) 0.0160(11) 0.0158(11) -0.0046(9) 0.0009(9) -0.0009(9)
C19 0.0265(13) 0.0277(13) 0.0176(11) 0.0023(10) -0.0030(9) -0.0045(11)
C4 0.0138(11) 0.0237(13) 0.0208(11) -0.0051(9) 0.0078(9) -0.0044(9)
C55 0.0253(13) 0.0150(12) 0.0282(13) 0.0016(10) -0.0025(10) 0.0024(10)
C53 0.0181(11) 0.0214(12) 0.0243(12) -0.0058(10) 0.0045(9) -0.0050(9)
C15 0.0529(18) 0.0125(12) 0.0279(14) -0.0020(10) -0.0073(13) -0.0015(12)
C49 0.0223(12) 0.0367(16) 0.0230(12) -0.0113(11) -0.0077(10) 0.0083(11)
C86 0.0332(14) 0.0131(11) 0.0179(11) -0.0012(9) -0.0017(10) 0.0049(10)
C91 0.0176(12) 0.0363(15) 0.0253(13) -0.0036(11) 0.0048(10) -0.0069(11)
C63 0.0268(14) 0.0163(12) 0.0422(16) -0.0031(11) 0.0081(12) 0.0060(10)
C88 0.0305(14) 0.0166(12) 0.0254(13) -0.0049(10) 0.0013(10) 0.0047(10)
C106 0.0312(14) 0.0161(12) 0.0358(15) -0.0013(11) 0.0013(12) 0.0007(10)
C48 0.0156(11) 0.0258(13) 0.0218(12) -0.0090(10) -0.0078(9) 0.0061(9)
C14 0.0276(14) 0.0201(13) 0.0527(19) 0.0105(12) 0.0019(13) -0.0085(11)
C33 0.0208(12) 0.0336(14) 0.0159(11) 0.0022(10) -0.0014(9) 0.0003(10)
C93 0.0194(12) 0.0209(13) 0.0466(17) -0.0006(11) 0.0116(11) 0.0023(10)
C32 0.0249(13) 0.0242(13) 0.0336(15) -0.0047(11) -0.0107(11) -0.0055(11)
C28 0.0278(14) 0.0238(14) 0.0510(18) 0.0221(13) 0.0062(13) 0.0024(11)
C102 0.0439(17) 0.0317(15) 0.0218(13) 0.0058(11) 0.0083(12) -0.0086(13)
C92 0.0324(14) 0.0331(15) 0.0203(12) 0.0027(11) 0.0103(11) -0.0002(12)
C108 0.0251(13) 0.0222(13) 0.0412(16) -0.0067(11) 0.0085(12) 0.0037(10)
C64 0.0315(14) 0.0198(12) 0.0248(13) 0.0058(10) 0.0033(11) -0.0006(10)
C103 0.0316(15) 0.0387(17) 0.0308(14) -0.0012(12) 0.0184(12) -0.0057(12)
C107 0.0339(15) 0.0204(13) 0.0299(14) -0.0091(11) -0.0108(11) 0.0019(11)
C87 0.060(2) 0.0119(12) 0.0486(18) -0.0022(12) 0.0216(16) -0.0036(13)
C101 0.0356(15) 0.0432(17) 0.0155(12) -0.0047(11) 0.0045(11) -0.0136(13)
C50 0.0148(12) 0.0456(18) 0.0376(15) -0.0111(13) -0.0035(11) -0.0019(11)
C30 0.0183(13) 0.0217(14) 0.059(2) 0.0127(13) -0.0036(12) 0.0050(10)
C51 0.0256(14) 0.0359(16) 0.0356(15) -0.0125(13) -0.0192(12) 0.0141(12)
C29 0.0440(18) 0.0205(14) 0.0472(18) -0.0008(12) 0.0044(14) 0.0137(12)
C89 0.071(2) 0.0222(14) 0.0309(15) -0.0041(12) -0.0231(15) 0.0214(15)
C72 0.0141(18) 0.078(3) 0.0213(15) -0.0066(17) 0.0057(13) -0.013(2)
C68 0.0165(16) 0.0282(19) 0.0282(19) 0.0019(15) -0.0003(14) -0.0015(14)
C70 0.0181(19) 0.0284(15) 0.059(3) 0.0088(16) 0.0135(19) -0.0022(14)
C67 0.017(3) 0.027(3) 0.048(5) 0.005(3) 0.010(3) -0.005(2)
C69 0.015(3) 0.035(3) 0.021(3) 0.002(2) 0.001(2) -0.006(3)
C71 0.011(3) 0.039(4) 0.018(2) 0.006(2) 0.001(2) -0.007(3)

loop_
_atom_type_symbol
_atom_type_description
_atom_type_scat_dispersion_real
_atom_type_scat_dispersion_imag
_atom_type_scat_source
C C 0.0033 0.0016 'International Tables Vol C Tables 4.2.6.8 and 6.1.1.4'
H H 0.0000 0.0000 'International Tables Vol C Tables 4.2.6.8 and 6.1.1.4'
B B 0.0013 0.0007 'International Tables Vol C Tables 4.2.6.8 and 6.1.1.4'
O O 0.0106 0.0060 'International Tables Vol C Tables 4.2.6.8 and 6.1.1.4'
U U -9.6767 9.6646 'International Tables Vol C Tables 4.2.6.8 and 6.1.1.4'

loop_
_geom_angle_atom_site_label_1
_geom_angle_atom_site_label_2
_geom_angle_atom_site_label_3
_geom_angle
_geom_angle_site_symmetry_1
_geom_angle_site_symmetry_3
_geom_angle_publ_flag
O2 U1 O1 178.96(5) . . ?
O2 U1 B3 92.66(6) . . ?
O2 U1 B1 89.30(6) . . ?
O2 U1 B2 89.93(6) . . ?
O1 U1 B3 87.15(6) . . ?
O1 U1 B1 89.90(6) . . ?
O1 U1 B2 91.06(7) . . ?
B3 U1 B1 119.33(7) . . ?
B3 U1 B2 116.68(8) . . ?
B1 U1 B2 123.96(7) . . ?
C114 O2 U1 117.66(13) . . ?
C114 O2 C113 108.97(16) . . ?
C113 O2 U1 126.70(13) . . ?
C109 O1 U1 122.16(13) . . ?
C109 O1 C112 109.65(17) . . ?
C112 O1 U1 119.78(13) . . ?
C81 C80 C79 120.20(19) . . ?
C85 C80 C79 120.4(2) . . ?
C85 C80 C81 118.9(2) . . ?
C99 C98 H98 119.0 . . ?
C99 C98 C96 122.1(2) . . ?
C96 C98 H98 119.0 . . ?
C95 C79 C80 123.34(19) . . ?
C78 C79 C80 115.62(19) . . ?
C78 C79 C95 121.0(2) . . ?
C12 C7 C6 120.09(19) . . ?
C12 C7 C8 118.37(19) . . ?
C8 C7 C6 121.15(19) . . ?
C79 C95 C74 116.83(19) . . ?
C79 C95 B3 120.79(19) . . ?
C74 C95 B3 122.37(19) . . ?
C21 C26 H26 119.0 . . ?
C25 C26 H26 119.0 . . ?
C25 C26 C21 122.0(2) . . ?
C56 C57 H57 119.3 . . ?
C56 C57 C61 121.4(2) . . ?
C61 C57 H57 119.3 . . ?
C26 C21 C2 118.27(19) . . ?
C22 C21 C26 118.8(2) . . ?
C22 C21 C2 122.5(2) . . ?
C57 C56 C36 119.6(2) . . ?
C57 C56 C58 119.0(2) . . ?
C58 C56 C36 121.0(2) . . ?
C98 C99 C74 120.41(19) . . ?
C94 C99 C98 118.2(2) . . ?
C94 C99 C74 121.0(2) . . ?
C44 C45 H45 119.1 . . ?
C41 C45 H45 119.1 . . ?
C41 C45 C44 121.77(19) . . ?
C80 C81 H81 119.3 . . ?
C82 C81 C80 121.4(2) . . ?
C82 C81 H81 119.3 . . ?
C36 C35 B2 121.71(19) . . ?
C75 C35 C36 116.66(19) . . ?
C75 C35 B2 121.63(19) . . ?
C35 C36 C56 123.55(19) . . ?
C37 C36 C56 115.61(19) . . ?
C37 C36 C35 120.8(2) . . ?
C1 C6 C7 124.46(19) . . ?
C5 C6 C7 113.92(19) . . ?
C5 C6 C1 121.5(2) . . ?
C56 C58 H58 119.4 . . ?
C59 C58 C56 121.2(2) . . ?
C59 C58 H58 119.4 . . ?
C1 C2 C21 124.17(19) . . ?
C3 C2 C21 114.72(19) . . ?
C3 C2 C1 121.1(2) . . ?
C7 C12 H12 119.1 . . ?
C11 C12 C7 121.7(2) . . ?
C11 C12 H12 119.1 . . ?
C36 C37 H37 119.3 . . ?
C38 C37 C36 121.4(2) . . ?
C38 C37 H37 119.3 . . ?
C74 C76 H76 119.5 . . ?
C77 C76 H76 119.5 . . ?
C77 C76 C74 121.1(2) . . ?
C35 C75 C41 123.46(19) . . ?
C39 C75 C35 121.1(2) . . ?
C39 C75 C41 115.45(19) . . ?
C6 C1 B1 121.67(18) . . ?
C2 C1 C6 116.21(19) . . ?
C2 C1 B1 122.10(18) . . ?
C45 C44 C52 119.95(18) . . ?
C47 C44 C45 117.6(2) . . ?
C47 C44 C52 122.41(19) . . ?
C95 C74 C99 124.33(19) . . ?
C76 C74 C95 120.9(2) . . ?
C76 C74 C99 114.78(19) . . ?
C58 C59 C60 118.2(2) . . ?
C58 C59 C66 121.8(2) . . ?
C60 C59 C66 119.9(2) . . ?
C7 C8 H8 119.3 . . ?
C7 C8 C9 121.5(2) . . ?
C9 C8 H8 119.3 . . ?
C45 C41 C75 120.15(18) . . ?
C43 C41 C45 118.4(2) . . ?
C43 C41 C75 121.2(2) . . ?
C24 C23 C31 122.7(2) . . ?
C24 C23 C22 118.14(19) . . ?
C22 C23 C31 119.17(19) . . ?
C26 C25 C24 117.8(2) . . ?
C26 C25 C27 122.2(2) . . ?
C24 C25 C27 120.1(2) . . ?
C80 C85 H85 119.2 . . ?
C80 C85 C84 121.7(2) . . ?
C84 C85 H85 119.2 . . ?
C99 C94 H94 119.0 . . ?
C99 C94 C104 122.0(2) . . ?
C104 C94 H94 119.0 . . ?
C76 C77 H77 120.6 . . ?
C78 C77 C76 118.9(2) . . ?
C78 C77 H77 120.6 . . ?
C79 C78 H78 119.4 . . ?
C77 C78 C79 121.1(2) . . ?
C77 C78 H78 119.4 . . ?
O1 C109 H10A 110.8 . . ?
O1 C109 H10B 110.8 . . ?
O1 C109 C110 104.66(19) . . ?
H10A C109 H10B 108.9 . . ?
C110 C109 H10A 110.8 . . ?
C110 C109 H10B 110.8 . . ?
C8 C9 C17 119.2(2) . . ?
C10 C9 C8 118.2(2) . . ?
C10 C9 C17 122.5(2) . . ?
C81 C82 C83 117.8(2) . . ?
C81 C82 C90 122.2(2) . . ?
C83 C82 C90 120.0(2) . . ?
C9 C17 C18 108.06(18) . . ?
C9 C17 C20 112.7(2) . . ?
C9 C17 C19 110.21(19) . . ?
C20 C17 C18 108.6(2) . . ?
C20 C17 C19 107.80(19) . . ?
C19 C17 C18 109.5(2) . . ?
C94 C104 C100 119.3(2) . . ?
C97 C104 C94 117.8(2) . . ?
C97 C104 C100 122.8(2) . . ?
C12 C11 C13 119.6(2) . . ?
C10 C11 C12 118.1(2) . . ?
C10 C11 C13 122.2(2) . . ?
C82 C83 H83 118.8 . . ?
C84 C83 C82 122.5(2) . . ?
C84 C83 H83 118.8 . . ?
C23 C24 C25 122.1(2) . . ?
C23 C24 H24 119.0 . . ?
C25 C24 H24 119.0 . . ?
C6 C5 H5 119.5 . . ?
C4 C5 C6 121.0(2) . . ?
C4 C5 H5 119.5 . . ?
C23 C31 C33 109.01(18) . . ?
C34 C31 C23 109.41(18) . . ?
C34 C31 C33 109.4(2) . . ?
C32 C31 C23 112.49(19) . . ?
C32 C31 C34 108.5(2) . . ?
C32 C31 C33 108.0(2) . . ?
C21 C22 C23 121.2(2) . . ?
C21 C22 H22 119.4 . . ?
C23 C22 H22 119.4 . . ?
C17 C18 H18A 109.5 . . ?
C17 C18 H18B 109.5 . . ?
C17 C18 H18C 109.5 . . ?
H18A C18 H18B 109.5 . . ?
H18A C18 H18C 109.5 . . ?
H18B C18 H18C 109.5 . . ?
C98 C96 C105 119.7(2) . . ?
C97 C96 C98 117.7(2) . . ?
C97 C96 C105 122.6(2) . . ?
C57 C61 C62 119.6(2) . . ?
C60 C61 C57 117.7(2) . . ?
C60 C61 C62 122.6(2) . . ?
C59 C60 H60 118.8 . . ?
C61 C60 C59 122.4(2) . . ?
C61 C60 H60 118.8 . . ?
C37 C38 H38 120.6 . . ?
C37 C38 C39 118.8(2) . . ?
C39 C38 H38 120.6 . . ?
C104 C97 H97 118.9 . . ?
C96 C97 C104 122.2(2) . . ?
C96 C97 H97 118.9 . . ?
C85 C84 C86 118.8(2) . . ?
C83 C84 C85 117.7(2) . . ?
C83 C84 C86 123.4(2) . . ?
C9 C10 C11 122.1(2) . . ?
C9 C10 H10 119.0 . . ?
C11 C10 H10 119.0 . . ?
C75 C39 H39 119.4 . . ?
C38 C39 C75 121.2(2) . . ?
C38 C39 H39 119.4 . . ?
C47 C46 C48 122.4(2) . . ?
C43 C46 C47 118.0(2) . . ?
C43 C46 C48 119.6(2) . . ?
C11 C13 C15 111.9(2) . . ?
C16 C13 C11 108.94(18) . . ?
C16 C13 C15 108.7(2) . . ?
C14 C13 C11 109.3(2) . . ?
C14 C13 C16 109.4(2) . . ?
C14 C13 C15 108.7(2) . . ?
U1 B3 H3A 71.3 . . ?
U1 B3 H3B 71.1 . . ?
U1 B3 H3C 69.3 . . ?
C95 B3 U1 178.75(16) . . ?
C95 B3 H3A 109.5 . . ?
C95 B3 H3B 109.5 . . ?
C95 B3 H3C 109.5 . . ?
H3A B3 H3B 109.5 . . ?
H3A B3 H3C 109.5 . . ?
H3B B3 H3C 109.5 . . ?
O1 C112 H11A 110.7 . . ?
O1 C112 H11B 110.7 . . ?
O1 C112 C111 105.14(19) . . ?
H11A C112 H11B 108.8 . . ?
C111 C112 H11A 110.7 . . ?
C111 C112 H11B 110.7 . . ?
C44 C52 C53 109.35(18) . . ?
C54 C52 C44 109.24(18) . . ?
C54 C52 C53 109.04(18) . . ?
C55 C52 C44 112.80(18) . . ?
C55 C52 C54 107.97(19) . . ?
C55 C52 C53 108.4(2) . . ?
C44 C47 H47 118.9 . . ?
C46 C47 C44 122.3(2) . . ?
C46 C47 H47 118.9 . . ?
C17 C20 H20A 109.5 . . ?
C17 C20 H20B 109.5 . . ?
C17 C20 H20C 109.5 . . ?
H20A C20 H20B 109.5 . . ?
H20A C20 H20C 109.5 . . ?
H20B C20 H20C 109.5 . . ?
C112 C111 H11C 111.4 . . ?
C112 C111 H11D 111.4 . . ?
C112 C111 C110 101.8(2) . . ?
H11C C111 H11D 109.3 . . ?
C110 C111 H11C 111.4 . . ?
C110 C111 H11D 111.4 . . ?
C41 C43 C46 121.9(2) . . ?
C41 C43 H43 119.1 . . ?
C46 C43 H43 119.1 . . ?
C13 C16 H16A 109.5 . . ?
C13 C16 H16B 109.5 . . ?
C13 C16 H16C 109.5 . . ?
H16A C16 H16B 109.5 . . ?
H16A C16 H16C 109.5 . . ?
H16B C16 H16C 109.5 . . ?
O2 C114 H11E 110.6 . . ?
O2 C114 H11F 110.6 . . ?
O2 C114 C116 105.53(18) . . ?
H11E C114 H11F 108.8 . . ?
C116 C114 H11E 110.6 . . ?
C116 C114 H11F 110.6 . . ?
C114 C116 H11G 111.5 . . ?
C114 C116 H11H 111.5 . . ?
C114 C116 C115 101.48(19) . . ?
H11G C116 H11H 109.3 . . ?
C115 C116 H11G 111.5 . . ?
C115 C116 H11H 111.5 . . ?
C25 C27 C29 111.0(2) . . ?
C28 C27 C25 108.5(2) . . ?
C28 C27 C30 108.9(2) . . ?
C28 C27 C29 109.1(2) . . ?
C30 C27 C25 111.7(2) . . ?
C30 C27 C29 107.7(2) . . ?
C2 C3 H3 119.4 . . ?
C4 C3 C2 121.2(2) . . ?
C4 C3 H3 119.4 . . ?
O2 C113 H11I 110.6 . . ?
O2 C113 H11J 110.6 . . ?
O2 C113 C115 105.69(18) . . ?
H11I C113 H11J 108.7 . . ?
C115 C113 H11I 110.6 . . ?
C115 C113 H11J 110.6 . . ?
C116 C115 H11K 111.3 . . ?
C116 C115 H11L 111.3 . . ?
C113 C115 C116 102.23(18) . . ?
C113 C115 H11K 111.3 . . ?
C113 C115 H11L 111.3 . . ?
H11K C115 H11L 109.2 . . ?
U1 B1 H1A 70.8 . . ?
U1 B1 H1B 68.9 . . ?
U1 B1 H1C 71.9 . . ?
C1 B1 U1 178.24(16) . . ?
C1 B1 H1A 109.5 . . ?
C1 B1 H1B 109.5 . . ?
C1 B1 H1C 109.5 . . ?
H1A B1 H1B 109.5 . . ?
H1A B1 H1C 109.5 . . ?
H1B B1 H1C 109.5 . . ?
C102 C100 C104 112.7(2) . . ?
C102 C100 C103 108.2(2) . . ?
C102 C100 C101 108.2(2) . . ?
C103 C100 C104 108.8(2) . . ?
C103 C100 C101 109.3(2) . . ?
C101 C100 C104 109.6(2) . . ?
C59 C66 C72 107.7(2) . . ?
C59 C66 C68 109.0(2) . . ?
C59 C66 C69 105.3(3) . . ?
C59 C66 C71 108.8(3) . . ?
C68 C66 C72 103.4(3) . . ?
C70 C66 C59 115.4(3) . . ?
C70 C66 C72 110.7(3) . . ?
C70 C66 C68 109.9(3) . . ?
C67 C66 C59 119.3(4) . . ?
C67 C66 C69 107.5(5) . . ?
C67 C66 C71 114.1(5) . . ?
C71 C66 C69 99.7(4) . . ?
C31 C34 H34A 109.5 . . ?
C31 C34 H34B 109.5 . . ?
C31 C34 H34C 109.5 . . ?
H34A C34 H34B 109.5 . . ?
H34A C34 H34C 109.5 . . ?
H34B C34 H34C 109.5 . . ?
U1 B2 H2A 71.5 . . ?
U1 B2 H2B 70.3 . . ?
U1 B2 H2C 69.8 . . ?
C35 B2 U1 179.01(16) . . ?
C35 B2 H2A 109.5 . . ?
C35 B2 H2B 109.5 . . ?
C35 B2 H2C 109.5 . . ?
H2A B2 H2B 109.5 . . ?
H2A B2 H2C 109.5 . . ?
H2B B2 H2C 109.5 . . ?
C82 C90 C91 109.74(19) . . ?
C82 C90 C92 110.03(19) . . ?
C91 C90 C92 109.2(2) . . ?
C93 C90 C82 112.14(19) . . ?
C93 C90 C91 108.1(2) . . ?
C93 C90 C92 107.6(2) . . ?
C109 C110 C111 102.7(2) . . ?
C109 C110 H11M 111.2 . . ?
C109 C110 H11N 111.2 . . ?
C111 C110 H11M 111.2 . . ?
C111 C110 H11N 111.2 . . ?
H11M C110 H11N 109.1 . . ?
C96 C105 C107 109.74(19) . . ?
C106 C105 C96 112.9(2) . . ?
C106 C105 C108 108.5(2) . . ?
C106 C105 C107 107.9(2) . . ?
C108 C105 C96 108.74(19) . . ?
C108 C105 C107 109.1(2) . . ?
C65 C62 C61 110.45(19) . . ?
C65 C62 C63 108.0(2) . . ?
C65 C62 C64 109.3(2) . . ?
C63 C62 C61 112.3(2) . . ?
C64 C62 C61 109.08(19) . . ?
C64 C62 C63 107.7(2) . . ?
C62 C65 H65A 109.5 . . ?
C62 C65 H65B 109.5 . . ?
C62 C65 H65C 109.5 . . ?
H65A C65 H65B 109.5 . . ?
H65A C65 H65C 109.5 . . ?
H65B C65 H65C 109.5 . . ?
C52 C54 H54A 109.5 . . ?
C52 C54 H54B 109.5 . . ?
C52 C54 H54C 109.5 . . ?
H54A C54 H54B 109.5 . . ?
H54A C54 H54C 109.5 . . ?
H54B C54 H54C 109.5 . . ?
C17 C19 H19A 109.5 . . ?
C17 C19 H19B 109.5 . . ?
C17 C19 H19C 109.5 . . ?
H19A C19 H19B 109.5 . . ?
H19A C19 H19C 109.5 . . ?
H19B C19 H19C 109.5 . . ?
C5 C4 C3 118.9(2) . . ?
C5 C4 H4 120.6 . . ?
C3 C4 H4 120.6 . . ?
C52 C55 H55A 109.5 . . ?
C52 C55 H55B 109.5 . . ?
C52 C55 H55C 109.5 . . ?
H55A C55 H55B 109.5 . . ?
H55A C55 H55C 109.5 . . ?
H55B C55 H55C 109.5 . . ?
C52 C53 H53A 109.5 . . ?
C52 C53 H53B 109.5 . . ?
C52 C53 H53C 109.5 . . ?
H53A C53 H53B 109.5 . . ?
H53A C53 H53C 109.5 . . ?
H53B C53 H53C 109.5 . . ?
C13 C15 H15A 109.5 . . ?
C13 C15 H15B 109.5 . . ?
C13 C15 H15C 109.5 . . ?
H15A C15 H15B 109.5 . . ?
H15A C15 H15C 109.5 . . ?
H15B C15 H15C 109.5 . . ?
H49A C49 H49B 109.5 . . ?
H49A C49 H49C 109.5 . . ?
H49B C49 H49C 109.5 . . ?
C48 C49 H49A 109.5 . . ?
C48 C49 H49B 109.5 . . ?
C48 C49 H49C 109.5 . . ?
C84 C86 C89 109.3(2) . . ?
C88 C86 C84 110.53(19) . . ?
C88 C86 C89 107.5(2) . . ?
C87 C86 C84 112.3(2) . . ?
C87 C86 C88 108.1(2) . . ?
C87 C86 C89 108.9(2) . . ?
C90 C91 H91A 109.5 . . ?
C90 C91 H91B 109.5 . . ?
C90 C91 H91C 109.5 . . ?
H91A C91 H91B 109.5 . . ?
H91A C91 H91C 109.5 . . ?
H91B C91 H91C 109.5 . . ?
C62 C63 H63A 109.5 . . ?
C62 C63 H63B 109.5 . . ?
C62 C63 H63C 109.5 . . ?
H63A C63 H63B 109.5 . . ?
H63A C63 H63C 109.5 . . ?
H63B C63 H63C 109.5 . . ?
C86 C88 H88A 109.5 . . ?
C86 C88 H88B 109.5 . . ?
C86 C88 H88C 109.5 . . ?
H88A C88 H88B 109.5 . . ?
H88A C88 H88C 109.5 . . ?
H88B C88 H88C 109.5 . . ?
C105 C106 H10C 109.5 . . ?
C105 C106 H10D 109.5 . . ?
C105 C106 H10E 109.5 . . ?
H10C C106 H10D 109.5 . . ?
H10C C106 H10E 109.5 . . ?
H10D C106 H10E 109.5 . . ?
C46 C48 C49 108.63(19) . . ?
C46 C48 C50 109.0(2) . . ?
C49 C48 C50 110.0(2) . . ?
C51 C48 C46 112.5(2) . . ?
C51 C48 C49 108.6(2) . . ?
C51 C48 C50 108.1(2) . . ?
C13 C14 H14A 109.5 . . ?
C13 C14 H14B 109.5 . . ?
C13 C14 H14C 109.5 . . ?
H14A C14 H14B 109.5 . . ?
H14A C14 H14C 109.5 . . ?
H14B C14 H14C 109.5 . . ?
C31 C33 H33A 109.5 . . ?
C31 C33 H33B 109.5 . . ?
C31 C33 H33C 109.5 . . ?
H33A C33 H33B 109.5 . . ?
H33A C33 H33C 109.5 . . ?
H33B C33 H33C 109.5 . . ?
C90 C93 H93A 109.5 . . ?
C90 C93 H93B 109.5 . . ?
C90 C93 H93C 109.5 . . ?
H93A C93 H93B 109.5 . . ?
H93A C93 H93C 109.5 . . ?
H93B C93 H93C 109.5 . . ?
C31 C32 H32A 109.5 . . ?
C31 C32 H32B 109.5 . . ?
C31 C32 H32C 109.5 . . ?
H32A C32 H32B 109.5 . . ?
H32A C32 H32C 109.5 . . ?
H32B C32 H32C 109.5 . . ?
C27 C28 H28A 109.5 . . ?
C27 C28 H28B 109.5 . . ?
C27 C28 H28C 109.5 . . ?
H28A C28 H28B 109.5 . . ?
H28A C28 H28C 109.5 . . ?
H28B C28 H28C 109.5 . . ?
C100 C102 H10F 109.5 . . ?
C100 C102 H10G 109.5 . . ?
C100 C102 H10H 109.5 . . ?
H10F C102 H10G 109.5 . . ?
H10F C102 H10H 109.5 . . ?
H10G C102 H10H 109.5 . . ?
C90 C92 H92A 109.5 . . ?
C90 C92 H92B 109.5 . . ?
C90 C92 H92C 109.5 . . ?
H92A C92 H92B 109.5 . . ?
H92A C92 H92C 109.5 . . ?
H92B C92 H92C 109.5 . . ?
C105 C108 H10I 109.5 . . ?
C105 C108 H10J 109.5 . . ?
C105 C108 H10K 109.5 . . ?
H10I C108 H10J 109.5 . . ?
H10I C108 H10K 109.5 . . ?
H10J C108 H10K 109.5 . . ?
C62 C64 H64A 109.5 . . ?
C62 C64 H64B 109.5 . . ?
C62 C64 H64C 109.5 . . ?
H64A C64 H64B 109.5 . . ?
H64A C64 H64C 109.5 . . ?
H64B C64 H64C 109.5 . . ?
C100 C103 H10L 109.5 . . ?
C100 C103 H10M 109.5 . . ?
C100 C103 H10N 109.5 . . ?
H10L C103 H10M 109.5 . . ?
H10L C103 H10N 109.5 . . ?
H10M C103 H10N 109.5 . . ?
C105 C107 H10O 109.5 . . ?
C105 C107 H10P 109.5 . . ?
C105 C107 H10Q 109.5 . . ?
H10O C107 H10P 109.5 . . ?
H10O C107 H10Q 109.5 . . ?
H10P C107 H10Q 109.5 . . ?
C86 C87 H87A 109.5 . . ?
C86 C87 H87B 109.5 . . ?
C86 C87 H87C 109.5 . . ?
H87A C87 H87B 109.5 . . ?
H87A C87 H87C 109.5 . . ?
H87B C87 H87C 109.5 . . ?
C100 C101 H10R 109.5 . . ?
C100 C101 H10S 109.5 . . ?
C100 C101 H10T 109.5 . . ?
H10R C101 H10S 109.5 . . ?
H10R C101 H10T 109.5 . . ?
H10S C101 H10T 109.5 . . ?
C48 C50 H50A 109.5 . . ?
C48 C50 H50B 109.5 . . ?
C48 C50 H50C 109.5 . . ?
H50A C50 H50B 109.5 . . ?
H50A C50 H50C 109.5 . . ?
H50B C50 H50C 109.5 . . ?
C27 C30 H30A 109.5 . . ?
C27 C30 H30B 109.5 . . ?
C27 C30 H30C 109.5 . . ?
H30A C30 H30B 109.5 . . ?
H30A C30 H30C 109.5 . . ?
H30B C30 H30C 109.5 . . ?
C48 C51 H51A 109.5 . . ?
C48 C51 H51B 109.5 . . ?
C48 C51 H51C 109.5 . . ?
H51A C51 H51B 109.5 . . ?
H51A C51 H51C 109.5 . . ?
H51B C51 H51C 109.5 . . ?
C27 C29 H29A 109.5 . . ?
C27 C29 H29B 109.5 . . ?
C27 C29 H29C 109.5 . . ?
H29A C29 H29B 109.5 . . ?
H29A C29 H29C 109.5 . . ?
H29B C29 H29C 109.5 . . ?
C86 C89 H89A 109.5 . . ?
C86 C89 H89B 109.5 . . ?
C86 C89 H89C 109.5 . . ?
H89A C89 H89B 109.5 . . ?
H89A C89 H89C 109.5 . . ?
H89B C89 H89C 109.5 . . ?
C66 C72 H72A 109.5 . . ?
C66 C72 H72B 109.5 . . ?
C66 C72 H72C 109.5 . . ?
H72A C72 H72B 109.5 . . ?
H72A C72 H72C 109.5 . . ?
H72B C72 H72C 109.5 . . ?
C66 C68 H68A 109.5 . . ?
C66 C68 H68B 109.5 . . ?
C66 C68 H68C 109.5 . . ?
H68A C68 H68B 109.5 . . ?
H68A C68 H68C 109.5 . . ?
H68B C68 H68C 109.5 . . ?
C66 C70 H70A 109.5 . . ?
C66 C70 H70B 109.5 . . ?
C66 C70 H70C 109.5 . . ?
H70A C70 H70B 109.5 . . ?
H70A C70 H70C 109.5 . . ?
H70B C70 H70C 109.5 . . ?
C66 C67 H67A 109.5 . . ?
C66 C67 H67B 109.5 . . ?
C66 C67 H67C 109.5 . . ?
H67A C67 H67B 109.5 . . ?
H67A C67 H67C 109.5 . . ?
H67B C67 H67C 109.5 . . ?
C66 C69 H69A 109.5 . . ?
C66 C69 H69B 109.5 . . ?
C66 C69 H69C 109.5 . . ?
H69A C69 H69B 109.5 . . ?
H69A C69 H69C 109.5 . . ?
H69B C69 H69C 109.5 . . ?
C66 C71 H71A 109.5 . . ?
C66 C71 H71B 109.5 . . ?
C66 C71 H71C 109.5 . . ?
H71A C71 H71B 109.5 . . ?
H71A C71 H71C 109.5 . . ?
H71B C71 H71C 109.5 . . ?

loop_
_geom_bond_atom_site_label_1
_geom_bond_atom_site_label_2
_geom_bond_distance
_geom_bond_site_symmetry_2
_geom_bond_publ_flag
U1 O2 2.4845(16) . ?
U1 O1 2.4869(16) . ?
U1 B3 2.622(2) . ?
U1 B1 2.637(2) . ?
U1 B2 2.645(2) . ?
O2 C114 1.459(3) . ?
O2 C113 1.464(3) . ?
O1 C109 1.463(3) . ?
O1 C112 1.466(3) . ?
C80 C79 1.497(3) . ?
C80 C81 1.402(3) . ?
C80 C85 1.393(3) . ?
C98 H98 0.9500 . ?
C98 C99 1.396(3) . ?
C98 C96 1.397(3) . ?
C79 C95 1.416(3) . ?
C79 C78 1.398(3) . ?
C7 C6 1.493(3) . ?
C7 C12 1.395(3) . ?
C7 C8 1.395(3) . ?
C95 C74 1.416(3) . ?
C95 B3 1.600(3) . ?
C26 H26 0.9500 . ?
C26 C21 1.396(3) . ?
C26 C25 1.387(3) . ?
C57 H57 0.9500 . ?
C57 C56 1.394(3) . ?
C57 C61 1.406(3) . ?
C21 C2 1.500(3) . ?
C21 C22 1.391(3) . ?
C56 C36 1.503(3) . ?
C56 C58 1.403(3) . ?
C99 C74 1.502(3) . ?
C99 C94 1.392(3) . ?
C45 H45 0.9500 . ?
C45 C44 1.402(3) . ?
C45 C41 1.397(3) . ?
C81 H81 0.9500 . ?
C81 C82 1.394(3) . ?
C35 C36 1.422(3) . ?
C35 C75 1.420(3) . ?
C35 B2 1.601(3) . ?
C36 C37 1.401(3) . ?
C6 C1 1.416(3) . ?
C6 C5 1.399(3) . ?
C58 H58 0.9500 . ?
C58 C59 1.393(3) . ?
C2 C1 1.416(3) . ?
C2 C3 1.404(3) . ?
C12 H12 0.9500 . ?
C12 C11 1.394(3) . ?
C37 H37 0.9500 . ?
C37 C38 1.382(3) . ?
C76 H76 0.9500 . ?
C76 C74 1.399(3) . ?
C76 C77 1.386(3) . ?
C75 C41 1.505(3) . ?
C75 C39 1.399(3) . ?
C1 B1 1.609(3) . ?
C44 C52 1.535(3) . ?
C44 C47 1.400(3) . ?
C59 C60 1.401(3) . ?
C59 C66 1.537(3) . ?
C8 H8 0.9500 . ?
C8 C9 1.398(3) . ?
C41 C43 1.394(3) . ?
C23 C24 1.393(3) . ?
C23 C31 1.536(3) . ?
C23 C22 1.405(3) . ?
C25 C24 1.405(3) . ?
C25 C27 1.535(3) . ?
C85 H85 0.9500 . ?
C85 C84 1.402(3) . ?
C94 H94 0.9500 . ?
C94 C104 1.399(3) . ?
C77 H77 0.9500 . ?
C77 C78 1.381(3) . ?
C78 H78 0.9500 . ?
C109 H10A 0.9900 . ?
C109 H10B 0.9900 . ?
C109 C110 1.509(4) . ?
C9 C17 1.529(3) . ?
C9 C10 1.391(3) . ?
C82 C83 1.409(3) . ?
C82 C90 1.537(3) . ?
C17 C18 1.540(3) . ?
C17 C20 1.534(3) . ?
C17 C19 1.540(3) . ?
C104 C97 1.398(3) . ?
C104 C100 1.538(3) . ?
C11 C10 1.391(3) . ?
C11 C13 1.535(3) . ?
C83 H83 0.9500 . ?
C83 C84 1.394(3) . ?
C24 H24 0.9500 . ?
C5 H5 0.9500 . ?
C5 C4 1.380(3) . ?
C31 C34 1.534(3) . ?
C31 C33 1.538(3) . ?
C31 C32 1.534(3) . ?
C22 H22 0.9500 . ?
C18 H18A 0.9800 . ?
C18 H18B 0.9800 . ?
C18 H18C 0.9800 . ?
C96 C97 1.397(3) . ?
C96 C105 1.536(3) . ?
C61 C60 1.395(3) . ?
C61 C62 1.540(3) . ?
C60 H60 0.9500 . ?
C38 H38 0.9500 . ?
C38 C39 1.387(3) . ?
C97 H97 0.9500 . ?
C84 C86 1.540(3) . ?
C10 H10 0.9500 . ?
C39 H39 0.9500 . ?
C46 C47 1.395(3) . ?
C46 C43 1.395(3) . ?
C46 C48 1.537(3) . ?
C13 C16 1.534(3) . ?
C13 C15 1.542(4) . ?
C13 C14 1.533(4) . ?
B3 H3A 1.2000 . ?
B3 H3B 1.2000 . ?
B3 H3C 1.2000 . ?
C112 H11A 0.9900 . ?
C112 H11B 0.9900 . ?
C112 C111 1.511(3) . ?
C52 C54 1.534(3) . ?
C52 C55 1.533(3) . ?
C52 C53 1.538(3) . ?
C47 H47 0.9500 . ?
C20 H20A 0.9800 . ?
C20 H20B 0.9800 . ?
C20 H20C 0.9800 . ?
C111 H11C 0.9900 . ?
C111 H11D 0.9900 . ?
C111 C110 1.531(4) . ?
C43 H43 0.9500 . ?
C16 H16A 0.9800 . ?
C16 H16B 0.9800 . ?
C16 H16C 0.9800 . ?
C114 H11E 0.9900 . ?
C114 H11F 0.9900 . ?
C114 C116 1.511(3) . ?
C116 H11G 0.9900 . ?
C116 H11H 0.9900 . ?
C116 C115 1.539(3) . ?
C27 C28 1.526(4) . ?
C27 C30 1.534(4) . ?
C27 C29 1.541(4) . ?
C3 H3 0.9500 . ?
C3 C4 1.381(3) . ?
C113 H11I 0.9900 . ?
C113 H11J 0.9900 . ?
C113 C115 1.503(3) . ?
C115 H11K 0.9900 . ?
C115 H11L 0.9900 . ?
B1 H1A 1.2000 . ?
B1 H1B 1.2000 . ?
B1 H1C 1.2000 . ?
C100 C102 1.534(4) . ?
C100 C103 1.535(4) . ?
C100 C101 1.538(4) . ?
C66 C72 1.587(5) . ?
C66 C68 1.560(4) . ?
C66 C70 1.451(5) . ?
C66 C67 1.406(8) . ?
C66 C69 1.646(8) . ?
C66 C71 1.604(7) . ?
C34 H34A 0.9800 . ?
C34 H34B 0.9800 . ?
C34 H34C 0.9800 . ?
B2 H2A 1.2000 . ?
B2 H2B 1.2000 . ?
B2 H2C 1.2000 . ?
C90 C91 1.538(3) . ?
C90 C93 1.530(3) . ?
C90 C92 1.538(3) . ?
C110 H11M 0.9900 . ?
C110 H11N 0.9900 . ?
C105 C106 1.531(4) . ?
C105 C108 1.536(3) . ?
C105 C107 1.537(3) . ?
C62 C65 1.533(3) . ?
C62 C63 1.540(3) . ?
C62 C64 1.538(3) . ?
C65 H65A 0.9800 . ?
C65 H65B 0.9800 . ?
C65 H65C 0.9800 . ?
C54 H54A 0.9800 . ?
C54 H54B 0.9800 . ?
C54 H54C 0.9800 . ?
C19 H19A 0.9800 . ?
C19 H19B 0.9800 . ?
C19 H19C 0.9800 . ?
C4 H4 0.9500 . ?
C55 H55A 0.9800 . ?
C55 H55B 0.9800 . ?
C55 H55C 0.9800 . ?
C53 H53A 0.9800 . ?
C53 H53B 0.9800 . ?
C53 H53C 0.9800 . ?
C15 H15A 0.9800 . ?
C15 H15B 0.9800 . ?
C15 H15C 0.9800 . ?
C49 H49A 0.9800 . ?
C49 H49B 0.9800 . ?
C49 H49C 0.9800 . ?
C49 C48 1.539(3) . ?
C86 C88 1.536(3) . ?
C86 C87 1.528(4) . ?
C86 C89 1.543(4) . ?
C91 H91A 0.9800 . ?
C91 H91B 0.9800 . ?
C91 H91C 0.9800 . ?
C63 H63A 0.9800 . ?
C63 H63B 0.9800 . ?
C63 H63C 0.9800 . ?
C88 H88A 0.9800 . ?
C88 H88B 0.9800 . ?
C88 H88C 0.9800 . ?
C106 H10C 0.9800 . ?
C106 H10D 0.9800 . ?
C106 H10E 0.9800 . ?
C48 C50 1.540(4) . ?
C48 C51 1.535(4) . ?
C14 H14A 0.9800 . ?
C14 H14B 0.9800 . ?
C14 H14C 0.9800 . ?
C33 H33A 0.9800 . ?
C33 H33B 0.9800 . ?
C33 H33C 0.9800 . ?
C93 H93A 0.9800 . ?
C93 H93B 0.9800 . ?
C93 H93C 0.9800 . ?
C32 H32A 0.9800 . ?
C32 H32B 0.9800 . ?
C32 H32C 0.9800 . ?
C28 H28A 0.9800 . ?
C28 H28B 0.9800 . ?
C28 H28C 0.9800 . ?
C102 H10F 0.9800 . ?
C102 H10G 0.9800 . ?
C102 H10H 0.9800 . ?
C92 H92A 0.9800 . ?
C92 H92B 0.9800 . ?
C92 H92C 0.9800 . ?
C108 H10I 0.9800 . ?
C108 H10J 0.9800 . ?
C108 H10K 0.9800 . ?
C64 H64A 0.9800 . ?
C64 H64B 0.9800 . ?
C64 H64C 0.9800 . ?
C103 H10L 0.9800 . ?
C103 H10M 0.9800 . ?
C103 H10N 0.9800 . ?
C107 H10O 0.9800 . ?
C107 H10P 0.9800 . ?
C107 H10Q 0.9800 . ?
C87 H87A 0.9800 . ?
C87 H87B 0.9800 . ?
C87 H87C 0.9800 . ?
C101 H10R 0.9800 . ?
C101 H10S 0.9800 . ?
C101 H10T 0.9800 . ?
C50 H50A 0.9800 . ?
C50 H50B 0.9800 . ?
C50 H50C 0.9800 . ?
C30 H30A 0.9800 . ?
C30 H30B 0.9800 . ?
C30 H30C 0.9800 . ?
C51 H51A 0.9800 . ?
C51 H51B 0.9800 . ?
C51 H51C 0.9800 . ?
C29 H29A 0.9800 . ?
C29 H29B 0.9800 . ?
C29 H29C 0.9800 . ?
C89 H89A 0.9800 . ?
C89 H89B 0.9800 . ?
C89 H89C 0.9800 . ?
C72 H72A 0.9800 . ?
C72 H72B 0.9800 . ?
C72 H72C 0.9800 . ?
C68 H68A 0.9800 . ?
C68 H68B 0.9800 . ?
C68 H68C 0.9800 . ?
C70 H70A 0.9800 . ?
C70 H70B 0.9800 . ?
C70 H70C 0.9800 . ?
C67 H67A 0.9800 . ?
C67 H67B 0.9800 . ?
C67 H67C 0.9800 . ?
C69 H69A 0.9800 . ?
C69 H69B 0.9800 . ?
C69 H69C 0.9800 . ?
C71 H71A 0.9800 . ?
C71 H71B 0.9800 . ?
C71 H71C 0.9800 . ?

loop_
_geom_torsion_atom_site_label_1
_geom_torsion_atom_site_label_2
_geom_torsion_atom_site_label_3
_geom_torsion_atom_site_label_4
_geom_torsion
_geom_torsion_site_symmetry_1
_geom_torsion_site_symmetry_2
_geom_torsion_site_symmetry_3
_geom_torsion_site_symmetry_4
_geom_torsion_publ_flag
U1 O2 C114 C116 -138.75(15) . . . . ?
U1 O2 C113 C115 161.47(14) . . . . ?
U1 O1 C109 C110 161.09(15) . . . . ?
U1 O1 C112 C111 -136.49(16) . . . . ?
O2 C114 C116 C115 -33.5(2) . . . . ?
O2 C113 C115 C116 -31.7(2) . . . . ?
O1 C109 C110 C111 -32.9(3) . . . . ?
O1 C112 C111 C110 -32.2(3) . . . . ?
C80 C79 C95 C74 -173.09(19) . . . . ?
C80 C79 C95 B3 8.1(3) . . . . ?
C80 C79 C78 C77 173.8(2) . . . . ?
C80 C81 C82 C83 0.7(3) . . . . ?
C80 C81 C82 C90 -176.9(2) . . . . ?
C80 C85 C84 C83 -0.3(3) . . . . ?
C80 C85 C84 C86 176.6(2) . . . . ?
C98 C99 C74 C95 -116.3(2) . . . . ?
C98 C99 C74 C76 65.6(3) . . . . ?
C98 C99 C94 C104 -0.3(3) . . . . ?
C98 C96 C97 C104 -0.2(3) . . . . ?
C98 C96 C105 C106 -176.1(2) . . . . ?
C98 C96 C105 C108 63.5(3) . . . . ?
C98 C96 C105 C107 -55.7(3) . . . . ?
C79 C80 C81 C82 171.77(19) . . . . ?
C79 C80 C85 C84 -171.9(2) . . . . ?
C79 C95 C74 C99 -178.74(19) . . . . ?
C79 C95 C74 C76 -0.7(3) . . . . ?
C7 C6 C1 C2 -173.43(19) . . . . ?
C7 C6 C1 B1 8.1(3) . . . . ?
C7 C6 C5 C4 173.7(2) . . . . ?
C7 C12 C11 C10 -1.1(3) . . . . ?
C7 C12 C11 C13 178.8(2) . . . . ?
C7 C8 C9 C17 177.96(19) . . . . ?
C7 C8 C9 C10 -1.0(3) . . . . ?
C95 C79 C78 C77 -3.6(3) . . . . ?
C26 C21 C2 C1 -119.9(2) . . . . ?
C26 C21 C2 C3 58.7(3) . . . . ?
C26 C21 C22 C23 0.8(3) . . . . ?
C26 C25 C24 C23 1.7(3) . . . . ?
C26 C25 C27 C28 105.7(3) . . . . ?
C26 C25 C27 C30 -14.3(3) . . . . ?
C26 C25 C27 C29 -134.4(2) . . . . ?
C57 C56 C36 C35 -127.1(2) . . . . ?
C57 C56 C36 C37 55.2(3) . . . . ?
C57 C56 C58 C59 0.4(3) . . . . ?
C57 C61 C60 C59 1.2(3) . . . . ?
C57 C61 C62 C65 61.0(3) . . . . ?
C57 C61 C62 C63 -178.5(2) . . . . ?
C57 C61 C62 C64 -59.1(3) . . . . ?
C21 C26 C25 C24 -0.7(3) . . . . ?
C21 C26 C25 C27 179.7(2) . . . . ?
C21 C2 C1 C6 178.01(19) . . . . ?
C21 C2 C1 B1 -3.5(3) . . . . ?
C21 C2 C3 C4 179.3(2) . . . . ?
C56 C57 C61 C60 -0.5(3) . . . . ?
C56 C57 C61 C62 176.9(2) . . . . ?
C56 C36 C37 C38 175.8(2) . . . . ?
C56 C58 C59 C60 0.2(3) . . . . ?
C56 C58 C59 C66 -177.5(2) . . . . ?
C99 C98 C96 C97 0.1(3) . . . . ?
C99 C98 C96 C105 179.5(2) . . . . ?
C99 C94 C104 C97 0.3(3) . . . . ?
C99 C94 C104 C100 -178.5(2) . . . . ?
C45 C44 C52 C54 -56.3(3) . . . . ?
C45 C44 C52 C55 -176.4(2) . . . . ?
C45 C44 C52 C53 63.0(3) . . . . ?
C45 C44 C47 C46 0.0(3) . . . . ?
C45 C41 C43 C46 0.2(3) . . . . ?
C81 C80 C79 C95 57.9(3) . . . . ?
C81 C80 C79 C78 -119.4(2) . . . . ?
C81 C80 C85 C84 0.3(3) . . . . ?
C81 C82 C83 C84 -0.7(3) . . . . ?
C81 C82 C90 C91 -121.6(2) . . . . ?
C81 C82 C90 C93 -1.5(3) . . . . ?
C81 C82 C90 C92 118.2(2) . . . . ?
C35 C36 C37 C38 -1.9(3) . . . . ?
C35 C75 C41 C45 -108.6(2) . . . . ?
C35 C75 C41 C43 77.3(3) . . . . ?
C35 C75 C39 C38 -0.9(3) . . . . ?
C36 C56 C58 C59 172.6(2) . . . . ?
C36 C35 C75 C41 178.07(19) . . . . ?
C36 C35 C75 C39 -0.5(3) . . . . ?
C36 C37 C38 C39 0.4(3) . . . . ?
C6 C7 C12 C11 -172.20(19) . . . . ?
C6 C7 C8 C9 173.17(19) . . . . ?
C6 C5 C4 C3 0.5(4) . . . . ?
C58 C56 C36 C35 60.8(3) . . . . ?
C58 C56 C36 C37 -116.8(2) . . . . ?
C58 C59 C60 C61 -1.0(3) . . . . ?
C58 C59 C66 C72 -123.5(3) . . . . ?
C58 C59 C66 C68 125.0(3) . . . . ?
C58 C59 C66 C70 0.8(4) . . . . ?
C58 C59 C66 C67 165.6(5) . . . . ?
C58 C59 C66 C69 44.8(4) . . . . ?
C58 C59 C66 C71 -61.2(4) . . . . ?
C2 C21 C22 C23 173.6(2) . . . . ?
C2 C3 C4 C5 2.1(4) . . . . ?
C12 C7 C6 C1 -131.2(2) . . . . ?
C12 C7 C6 C5 52.0(3) . . . . ?
C12 C7 C8 C9 0.4(3) . . . . ?
C12 C11 C10 C9 0.5(3) . . . . ?
C12 C11 C13 C16 58.4(3) . . . . ?
C12 C11 C13 C15 178.5(2) . . . . ?
C12 C11 C13 C14 -61.1(3) . . . . ?
C37 C38 C39 C75 1.0(3) . . . . ?
C76 C77 C78 C79 -0.5(3) . . . . ?
C75 C35 C36 C56 -175.60(19) . . . . ?
C75 C35 C36 C37 1.9(3) . . . . ?
C75 C41 C43 C46 174.4(2) . . . . ?
C1 C6 C5 C4 -3.2(3) . . . . ?
C1 C2 C3 C4 -2.1(4) . . . . ?
C44 C45 C41 C75 -174.8(2) . . . . ?
C44 C45 C41 C43 -0.6(3) . . . . ?
C74 C99 C94 C104 172.2(2) . . . . ?
C74 C76 C77 C78 3.9(3) . . . . ?
C8 C7 C6 C1 56.1(3) . . . . ?
C8 C7 C6 C5 -120.6(2) . . . . ?
C8 C7 C12 C11 0.7(3) . . . . ?
C8 C9 C17 C18 -57.7(3) . . . . ?
C8 C9 C17 C20 -177.7(2) . . . . ?
C8 C9 C17 C19 61.8(3) . . . . ?
C8 C9 C10 C11 0.5(3) . . . . ?
C41 C45 C44 C52 -179.1(2) . . . . ?
C41 C45 C44 C47 0.5(3) . . . . ?
C41 C75 C39 C38 -179.6(2) . . . . ?
C25 C26 C21 C2 -173.6(2) . . . . ?
C25 C26 C21 C22 -0.5(3) . . . . ?
C85 C80 C79 C95 -129.9(2) . . . . ?
C85 C80 C79 C78 52.8(3) . . . . ?
C85 C80 C81 C82 -0.5(3) . . . . ?
C85 C84 C86 C88 58.6(3) . . . . ?
C85 C84 C86 C87 179.4(2) . . . . ?
C85 C84 C86 C89 -59.5(3) . . . . ?
C94 C99 C74 C95 71.3(3) . . . . ?
C94 C99 C74 C76 -106.8(2) . . . . ?
C94 C104 C97 C96 -0.1(3) . . . . ?
C94 C104 C100 C102 174.0(2) . . . . ?
C94 C104 C100 C103 54.0(3) . . . . ?
C94 C104 C100 C101 -65.5(3) . . . . ?
C77 C76 C74 C95 -3.3(3) . . . . ?
C77 C76 C74 C99 174.89(19) . . . . ?
C78 C79 C95 C74 4.1(3) . . . . ?
C78 C79 C95 B3 -174.7(2) . . . . ?
C109 O1 C112 C111 12.3(3) . . . . ?
C82 C83 C84 C85 0.5(3) . . . . ?
C82 C83 C84 C86 -176.3(2) . . . . ?
C17 C9 C10 C11 -178.3(2) . . . . ?
C83 C82 C90 C91 60.8(3) . . . . ?
C83 C82 C90 C93 -179.0(2) . . . . ?
C83 C82 C90 C92 -59.3(3) . . . . ?
C83 C84 C86 C88 -124.7(2) . . . . ?
C83 C84 C86 C87 -3.8(3) . . . . ?
C83 C84 C86 C89 117.2(3) . . . . ?
C24 C23 C31 C34 123.4(2) . . . . ?
C24 C23 C31 C33 -117.1(2) . . . . ?
C24 C23 C31 C32 2.7(3) . . . . ?
C24 C23 C22 C21 0.1(3) . . . . ?
C24 C25 C27 C28 -73.9(3) . . . . ?
C24 C25 C27 C30 166.1(2) . . . . ?
C24 C25 C27 C29 46.0(3) . . . . ?
C5 C6 C1 C2 3.1(3) . . . . ?
C5 C6 C1 B1 -175.4(2) . . . . ?
C31 C23 C24 C25 176.8(2) . . . . ?
C31 C23 C22 C21 -178.15(19) . . . . ?
C22 C21 C2 C1 67.2(3) . . . . ?
C22 C21 C2 C3 -114.1(2) . . . . ?
C22 C23 C24 C25 -1.4(3) . . . . ?
C22 C23 C31 C34 -58.5(3) . . . . ?
C22 C23 C31 C33 61.1(3) . . . . ?
C22 C23 C31 C32 -179.2(2) . . . . ?
C96 C98 C99 C74 -172.5(2) . . . . ?
C96 C98 C99 C94 0.1(3) . . . . ?
C61 C57 C56 C36 -172.5(2) . . . . ?
C61 C57 C56 C58 -0.3(3) . . . . ?
C60 C59 C66 C72 58.8(3) . . . . ?
C60 C59 C66 C68 -52.7(3) . . . . ?
C60 C59 C66 C70 -176.9(3) . . . . ?
C60 C59 C66 C67 -12.1(6) . . . . ?
C60 C59 C66 C69 -132.8(4) . . . . ?
C60 C59 C66 C71 121.1(4) . . . . ?
C60 C61 C62 C65 -121.7(2) . . . . ?
C60 C61 C62 C63 -1.2(3) . . . . ?
C60 C61 C62 C64 118.2(2) . . . . ?
C97 C104 C100 C102 -4.7(3) . . . . ?
C97 C104 C100 C103 -124.7(2) . . . . ?
C97 C104 C100 C101 115.8(3) . . . . ?
C97 C96 C105 C106 3.3(3) . . . . ?
C97 C96 C105 C108 -117.1(2) . . . . ?
C97 C96 C105 C107 123.6(2) . . . . ?
C10 C9 C17 C18 121.1(2) . . . . ?
C10 C9 C17 C20 1.2(3) . . . . ?
C10 C9 C17 C19 -119.3(2) . . . . ?
C10 C11 C13 C16 -121.7(2) . . . . ?
C10 C11 C13 C15 -1.5(3) . . . . ?
C10 C11 C13 C14 118.8(2) . . . . ?
C39 C75 C41 C45 70.1(3) . . . . ?
C39 C75 C41 C43 -104.0(2) . . . . ?
C13 C11 C10 C9 -179.4(2) . . . . ?
B3 C95 C74 C99 0.1(3) . . . . ?
B3 C95 C74 C76 178.1(2) . . . . ?
C112 O1 C109 C110 13.2(2) . . . . ?
C112 C111 C110 C109 39.9(3) . . . . ?
C52 C44 C47 C46 179.6(2) . . . . ?
C47 C44 C52 C54 124.2(2) . . . . ?
C47 C44 C52 C55 4.1(3) . . . . ?
C47 C44 C52 C53 -116.6(2) . . . . ?
C47 C46 C43 C41 0.3(3) . . . . ?
C47 C46 C48 C49 117.2(3) . . . . ?
C47 C46 C48 C50 -122.9(2) . . . . ?
C47 C46 C48 C51 -3.1(3) . . . . ?
C43 C46 C47 C44 -0.4(3) . . . . ?
C43 C46 C48 C49 -62.7(3) . . . . ?
C43 C46 C48 C50 57.1(3) . . . . ?
C43 C46 C48 C51 177.0(2) . . . . ?
C114 O2 C113 C115 11.2(2) . . . . ?
C114 C116 C115 C113 39.7(2) . . . . ?
C27 C25 C24 C23 -178.7(2) . . . . ?
C3 C2 C1 C6 -0.5(3) . . . . ?
C3 C2 C1 B1 178.0(2) . . . . ?
C113 O2 C114 C116 14.6(2) . . . . ?
C100 C104 C97 C96 178.7(2) . . . . ?
C66 C59 C60 C61 176.7(2) . . . . ?
B2 C35 C36 C56 4.5(3) . . . . ?
B2 C35 C36 C37 -178.0(2) . . . . ?
B2 C35 C75 C41 -2.1(3) . . . . ?
B2 C35 C75 C39 179.4(2) . . . . ?
C90 C82 C83 C84 176.9(2) . . . . ?
C105 C96 C97 C104 -179.5(2) . . . . ?
C62 C61 C60 C59 -176.2(2) . . . . ?
C48 C46 C47 C44 179.6(2) . . . . ?
C48 C46 C43 C41 -179.8(2) . . . . ?
